data_7711349
loop_
_publ_author_name
'Narro, Ana L.'
'Arman, Hadi D.'
'Tonzetich, Zachary J.'

_publ_section_title
;
 Insertion chemistry of iron(ii) boryl complexes
;
_journal_name_full 'Dalton Transactions'
_journal_paper_doi 10.1039/D2DT02879D
_journal_year 2022
_chemical_formula_moiety '8(C47 H77 B Fe N2 O2 P2), 3(C7 H14)'
_chemical_formula_sum 'C397 H658 B8 Fe8 N16 O16 P16'
_chemical_formula_weight 6940.15
_space_group_crystal_system monoclinic
_space_group_IT_number 14
_space_group_name_Hall '-P 2ybc'
_space_group_name_H-M_alt 'P 1 21/c 1'
_atom_sites_solution_hydrogens geom
_atom_sites_solution_primary dual
_audit_creation_date 2022-08-25
_audit_creation_method
;
Olex2 1.5
(compiled 2022.04.07 svn.rca3783a0 for OlexSys, GUI svn.r6498)
;
_audit_update_record
;
2022-09-02 deposited with the CCDC.	2022-09-22 downloaded from the CCDC.
;
_cell_angle_alpha 90
_cell_angle_beta 99.2760(10)
_cell_angle_gamma 90
_cell_formula_units_Z 1
_cell_length_a 11.24130(10)
_cell_length_b 28.8530(2)
_cell_length_c 34.7308(3)
_cell_measurement_reflns_used 47040
_cell_measurement_temperature 99.99(10)
_cell_measurement_theta_max 76.4380
_cell_measurement_theta_min 1.9950
_cell_volume 11117.46(16)
_computing_cell_refinement 'CrysAlisPro 1.171.41.123a (Rigaku OD, 2022)'
_computing_data_collection 'CrysAlisPro 1.171.41.123a (Rigaku OD, 2022)'
_computing_data_reduction 'CrysAlisPro 1.171.41.123a (Rigaku OD, 2022)'
_computing_molecular_graphics 'Olex2 1.5 (Dolomanov et al., 2009)'
_computing_publication_material 'Olex2 1.5 (Dolomanov et al., 2009)'
_computing_structure_refinement 'SHELXL 2018/3 (Sheldrick, 2015)'
_computing_structure_solution 'SHELXT 2018/2 (Sheldrick, 2018)'
_diffrn_ambient_environment N~2~
_diffrn_ambient_temperature 99.99(10)
_diffrn_detector 'Hybrid Pixel Array Detector'
_diffrn_detector_area_resol_mean 10.0000
_diffrn_detector_type HyPix
_diffrn_measured_fraction_theta_full 0.968
_diffrn_measured_fraction_theta_max 0.960
_diffrn_measurement_details
;
List of Runs (angles in degrees, time in seconds):

  # Type    Start    End  Width  t~exp~   \w     \q     \k     \f   Frames
#--------------------------------------------------------------------------
  1  \w    -33.00  27.80   0.38   13.00    --  -46.78  24.00-109.00  160
  2  \w   -164.00 -85.72   0.38   51.99    --  -91.75-101.00 -42.00  206
  3  \w     77.00 162.88   0.38   51.99    --  106.90 152.00 118.00  226
  4  \w     93.00 177.36   0.38   51.99    --  106.90  24.00-109.00  222
  5  \w   -120.00 -84.28   0.38   13.00    --  -46.78 -57.00 -60.00   94
  6  \w    -43.00  26.16   0.38   13.00    --  -46.78  37.00   0.00  182
  7  \w     32.00  92.80   0.38   13.00    --   46.78-121.00-124.00  160
  8  \w     83.00 118.72   0.38   13.00    --   46.78  57.00  90.00   94
  9  \w    -51.00 -19.84   0.38   51.99    --  -91.75  45.00-120.00   82
 10  \w    -51.00 -19.84   0.38   51.99    --  -91.75  45.00-150.00   82
 11  \w    -51.00 -19.84   0.38   51.99    --  -91.75  45.00   0.00   82
 12  \w     34.00  99.74   0.38   51.99    --  106.90 -77.00  30.00  173
 13  \w     34.00  69.72   0.38   51.99    --  106.90 -61.00  30.00   94
 14  \w   -121.00 -80.72   0.38   13.00    --  -46.78 -37.00 -30.00  106
 15  \w   -120.00 -84.28   0.38   13.00    --  -46.78 -57.00-150.00   94
 16  \w    -21.00   7.12   0.38   13.00    --  -46.89 101.00  60.00   74
 17  \w    -51.00 -25.92   0.38   51.99    --  -91.75  45.00  90.00   66
 18  \w    -51.00 -24.78   0.38   51.99    --  -91.75  45.00  60.00   69
 19  \w    -66.00 -37.88   0.38   51.99    --  -91.75  61.00 -30.00   74
 20  \w     41.00  67.22   0.38   51.99    --  106.92 -94.00-180.00   69
 21  \w     34.00  61.36   0.38   51.99    --  106.92 -61.00 -30.00   72
 22  \w     42.00  68.22   0.38   51.99    --  106.92 -61.00 -60.00   69
 23  \w     34.00  60.22   0.38   51.99    --  106.92 -61.00-120.00   69
 24  \w     34.00  59.08   0.38   51.99    --  106.92 -61.00-180.00   66
 25  \w     42.00  68.22   0.38   51.99    --  106.92 -61.00 120.00   69
 26  \w     75.00 100.08   0.38   51.99    --  106.92 -77.00-120.00   66
 27  \w     39.00  65.22   0.38   51.99    --  106.92 -77.00-120.00   69
 28  \w   -121.00 -33.22   0.38   13.00    --  -46.89 -37.00   0.00  231
 29  \w   -121.00 -33.22   0.38   13.00    --  -46.89 -37.00-180.00  231
 30  \w   -121.00 -54.88   0.38   13.00    --  -46.89 -37.00-120.00  174
 31  \w   -121.00 -33.22   0.38   13.00    --  -46.89 -37.00  90.00  231
;
_diffrn_measurement_device 'four-circle diffractometer'
_diffrn_measurement_device_type 'XtaLAB Synergy, Dualflex, HyPix'
_diffrn_measurement_method '\w scans'
_diffrn_orient_matrix_type 'CrysAlisPro convention (1999,Acta A55,543-557)'
_diffrn_orient_matrix_UB_11 0.0629879000
_diffrn_orient_matrix_UB_12 0.0065835000
_diffrn_orient_matrix_UB_13 0.0424379000
_diffrn_orient_matrix_UB_21 -0.0057039000
_diffrn_orient_matrix_UB_22 -0.0526653000
_diffrn_orient_matrix_UB_23 0.0067403000
_diffrn_orient_matrix_UB_31 0.1236371000
_diffrn_orient_matrix_UB_32 -0.0057664000
_diffrn_orient_matrix_UB_33 -0.0131776000
_diffrn_radiation_monochromator mirror
_diffrn_radiation_probe x-ray
_diffrn_radiation_type 'Cu K\a'
_diffrn_radiation_wavelength 1.54184
_diffrn_reflns_av_R_equivalents 0.0468
_diffrn_reflns_av_unetI/netI 0.0317
_diffrn_reflns_Laue_measured_fraction_full 0.968
_diffrn_reflns_Laue_measured_fraction_max 0.960
_diffrn_reflns_limit_h_max 13
_diffrn_reflns_limit_h_min -9
_diffrn_reflns_limit_k_max 31
_diffrn_reflns_limit_k_min -35
_diffrn_reflns_limit_l_max 41
_diffrn_reflns_limit_l_min -42
_diffrn_reflns_number 103159
_diffrn_reflns_point_group_measured_fraction_full 0.968
_diffrn_reflns_point_group_measured_fraction_max 0.960
_diffrn_reflns_theta_full 67.684
_diffrn_reflns_theta_max 69.995
_diffrn_reflns_theta_min 2.578
_diffrn_source 'micro-focus sealed X-ray tube'
_diffrn_source_type 'PhotonJet (Cu) X-ray Source'
_exptl_absorpt_coefficient_mu 2.970
_exptl_absorpt_correction_T_max 1.000
_exptl_absorpt_correction_T_min 0.863
_exptl_absorpt_correction_type gaussian
_exptl_absorpt_process_details
;
CrysAlisPro 1.171.41.123a (Rigaku Oxford Diffraction, 2022)
Numerical absorption correction based on gaussian integration over
a multifaceted crystal model
Empirical absorption correction using spherical harmonics,
implemented in SCALE3 ABSPACK scaling algorithm.
;
_exptl_crystal_colour 'clear orangish red'
_exptl_crystal_colour_lustre clear
_exptl_crystal_colour_modifier orangish
_exptl_crystal_colour_primary red
_exptl_crystal_density_diffrn 1.037
_exptl_crystal_description plate
_exptl_crystal_F_000 3768
_exptl_crystal_size_max 0.128
_exptl_crystal_size_mid 0.083
_exptl_crystal_size_min 0.057
_refine_diff_density_max 3.047
_refine_diff_density_min -0.492
_refine_diff_density_rms 0.097
_refine_ls_extinction_method none
_refine_ls_goodness_of_fit_ref 1.103
_refine_ls_hydrogen_treatment constr
_refine_ls_matrix_type full
_refine_ls_number_parameters 1113
_refine_ls_number_reflns 20256
_refine_ls_number_restraints 0
_refine_ls_restrained_S_all 1.103
_refine_ls_R_factor_all 0.0909
_refine_ls_R_factor_gt 0.0826
_refine_ls_shift/su_max 0.002
_refine_ls_shift/su_mean 0.000
_refine_ls_structure_factor_coef Fsqd
_refine_ls_weighting_details 'w=1/[\s^2^(Fo^2^)+(0.0100P)^2^+56.0000P] where P=(Fo^2^+2Fc^2^)/3'
_refine_ls_weighting_scheme calc
_refine_ls_wR_factor_gt 0.1730
_refine_ls_wR_factor_ref 0.1769
_reflns_Friedel_coverage 0.000
_reflns_number_gt 17605
_reflns_number_total 20256
_reflns_threshold_expression 'I > 2\s(I)'
_cod_data_source_file d2dt02879d2.cif
_cod_data_source_block hpd_anav1
_cod_database_code 7711349
_shelx_shelxl_version_number 2018/3
_chemical_oxdiff_formula 'Fe C H P N O B'
_chemical_oxdiff_usercomment 'Ana's sample'
_shelx_space_group_comment
;
The symmetry employed for this shelxl refinement is uniquely defined
by the following loop, which should always be used as a source of
symmetry information in preference to the above space-group names.
They are only intended as comments.
;
_shelx_estimated_absorpt_t_max 0.849
_shelx_estimated_absorpt_t_min 0.702
_olex2_refinement_description
;
1. Fixed Uiso
 At 1.2 times of:
  All C(H) groups, All C(H,H) groups
 At 1.5 times of:
  All C(H,H,H) groups
2. Others
 Fixed Sof: C90A(0.6) C94A(0.6) H94A(0.6) H94B(0.6) H94C(0.6) C99(0.75)
 H99(0.75) C92A(0.6) H92A(0.6) H92B(0.6) H92C(0.6) C97(0.75) H97A(0.75)
 H97B(0.75) C91A(0.6) H91A(0.6) H91B(0.6) H91C(0.6) C96(0.75) H96A(0.75)
 H96B(0.75) C95(0.75) H95A(0.75) H95B(0.75) H95C(0.75) C98(0.75) H98(0.75)
 C101(0.75) H10C(0.75) H10D(0.75) H10E(0.75) C100(0.75) H10F(0.75) H10G(0.75)
 C93A(0.6) H93A(0.6) H93B(0.6) H93C(0.6) C91B(0.4) H91D(0.4) H91E(0.4)
 H91F(0.4) C92B(0.4) H92D(0.4) H92E(0.4) H92F(0.4) C94B(0.4) H94D(0.4)
 H94E(0.4) H94F(0.4) C90B(0.4) C93B(0.4) H93D(0.4) H93E(0.4) H93F(0.4)
3.a Ternary CH refined with riding coordinates:
 C25(H25), C53(H53), C66(H66), C19(H19), C59(H59), C72(H72), C12(H12),
 C81(H81), C6(H6), C85(H85), C83(H83), C38(H38), C34(H34), C36(H36)
3.b Secondary CH2 refined with riding coordinates:
 C40(H40A,H40B), C80(H80A,H80B), C30(H30A,H30B), C71(H71A,H71B), C58(H58A,
 H58B), C52(H52A,H52B), C18(H18A,H18B), C60(H60A,H60B), C65(H65A,H65B),
 C73(H73A,H73B), C70(H70A,H70B), C57(H57A,H57B), C86(H86A,H86B), C56(H56A,H56B),
  C29(H29A,H29B), C24(H24A,H24B), C5(H5A,H5B), C54(H54A,H54B), C28(H28A,H28B),
 C55(H55A,H55B), C14(H14A,H14B), C69(H69A,H69B), C20(H20A,H20B), C77(H77A,H77B),
  C74(H74A,H74B), C64(H64A,H64B), C13(H13A,H13B), C67(H67A,H67B), C21(H21A,
 H21B), C15(H15A,H15B), C7(H7A,H7B), C87(H87A,H87B), C76(H76A,H76B), C88(H88A,
 H88B), C26(H26A,H26B), C68(H68A,H68B), C11(H11A,H11B), C23(H23A,H23B),
 C17(H17A,H17B), C33(H33A,H33B), C75(H75A,H75B), C39(H39A,H39B), C84(H84A,H84B),
  C82(H82A,H82B), C16(H16A,H16B), C22(H22A,H22B), C27(H27A,H27B), C41(H41A,
 H41B), C37(H37A,H37B), C61(H61A,H61B), C35(H35A,H35B), C8(H8A,H8B), C9(H9A,
 H9B), C63(H63A,H63B), C62(H62A,H62B), C10(H10A,H10B), C97(H97A,H97B), C96(H96A,
 H96B), C100(H10F,H10G)
3.c Aromatic/amide H refined with riding coordinates:
 C3(H3), C2(H2), C50(H50), C49(H49), C99(H99), C98(H98)
3.d Idealised Me refined as rotating group:
 C47(H47A,H47B,H47C), C44(H44A,H44B,H44C), C45(H45A,H45B,H45C), C46(H46A,H46B,
 H46C), C94A(H94A,H94B,H94C), C92A(H92A,H92B,H92C), C91A(H91A,H91B,H91C),
 C95(H95A,H95B,H95C), C101(H10C,H10D,H10E), C93A(H93A,H93B,H93C), C91B(H91D,
 H91E,H91F), C92B(H92D,H92E,H92F), C94B(H94D,H94E,H94F), C93B(H93D,H93E,H93F)
;
_smtbx_masks_void_probe_radius 1.2
_smtbx_masks_void_truncation_radius 1.2
_olex2_exptl_crystal_mounting_method 'nylon loop'
_olex2_submission_special_instructions 'No special instructions were received'
_oxdiff_exptl_absorpt_empirical_details
;
Empirical correction (ABSPACK) includes:
- Absorption correction using spherical harmonics
- Frame scaling
- Detector area scaling
- B-factor correction
;
_oxdiff_exptl_absorpt_empirical_full_max 2.033
_oxdiff_exptl_absorpt_empirical_full_min 0.675

loop_
_space_group_symop_operation_xyz
'x, y, z'
'-x, y+1/2, -z+1/2'
'-x, -y, -z'
'x, -y-1/2, z-1/2'

loop_
_atom_site_label
_atom_site_type_symbol
_atom_site_fract_x
_atom_site_fract_y
_atom_site_fract_z
_atom_site_U_iso_or_equiv
_atom_site_adp_type
_atom_site_occupancy
_atom_site_site_symmetry_order
_atom_site_calc_flag
_atom_site_refinement_flags_posn
_atom_site_refinement_flags_adp
_atom_site_refinement_flags_occupancy
_atom_site_disorder_assembly
_atom_site_disorder_group
Fe2 Fe 0.54730(5) 0.59342(2) 0.64324(2) 0.01889(14) Uani 1 1 d . . . . .
Fe1 Fe -0.15186(5) 0.90894(2) 0.63832(2) 0.02131(15) Uani 1 1 d . . . . .
P3 P 0.65167(9) 0.53938(4) 0.61361(3) 0.0213(2) Uani 1 1 d . . . . .
P2 P -0.07589(9) 0.84390(3) 0.66983(3) 0.0216(2) Uani 1 1 d . . . . .
P4 P 0.49904(9) 0.66010(3) 0.67208(3) 0.0216(2) Uani 1 1 d . . . . .
P1 P -0.28100(9) 0.96319(4) 0.60712(3) 0.0251(2) Uani 1 1 d . . . . .
O4 O 0.2911(3) 0.47004(11) 0.66557(10) 0.0365(8) Uani 1 1 d . . . . .
O2 O 0.1249(3) 1.03406(11) 0.65771(11) 0.0398(8) Uani 1 1 d . . . . .
N3 N 0.7093(3) 0.60952(11) 0.66843(10) 0.0209(7) Uani 1 1 d . . . . .
O1 O 0.2205(3) 0.97603(11) 0.69585(11) 0.0426(9) Uani 1 1 d . . . . .
N1 N -0.2906(3) 0.89425(12) 0.66292(10) 0.0229(7) Uani 1 1 d . . . . .
O3 O 0.2431(4) 0.52904(12) 0.70488(11) 0.0532(11) Uani 1 1 d . . . . .
N4 N 0.3764(3) 0.54733(12) 0.65787(10) 0.0250(8) Uani 1 1 d . . . . .
N2 N 0.0362(3) 0.95614(12) 0.65129(11) 0.0286(8) Uani 1 1 d . . . . .
C51 C 0.7434(3) 0.64843(13) 0.69116(12) 0.0213(8) Uani 1 1 d . . . . .
C4 C -0.3024(4) 0.85682(14) 0.68688(13) 0.0256(9) Uani 1 1 d . . . . .
C78 C 0.3849(3) 0.57145(14) 0.62790(12) 0.0219(9) Uani 1 1 d . . . . .
C40 C 0.1972(4) 0.90955(16) 0.60267(13) 0.0287(10) Uani 1 1 d . . . . .
H40A H 0.236193 0.933616 0.620750 0.034 Uiso 1 1 calc R U . . .
H40B H 0.200696 0.879805 0.617025 0.034 Uiso 1 1 calc R U . . .
C80 C 0.1632(3) 0.58992(15) 0.60687(12) 0.0247(9) Uani 1 1 d . . . . .
H80A H 0.142884 0.567348 0.626266 0.030 Uiso 1 1 calc R U . . .
H80B H 0.173412 0.620721 0.619535 0.030 Uiso 1 1 calc R U . . .
C30 C 0.1771(4) 0.84443(15) 0.69568(12) 0.0259(9) Uani 1 1 d . . . . .
H30A H 0.186749 0.874014 0.682068 0.031 Uiso 1 1 calc R U . . .
H30B H 0.182490 0.818730 0.677153 0.031 Uiso 1 1 calc R U . . .
C25 C 0.0557(4) 0.84339(15) 0.70908(12) 0.0245(9) Uani 1 1 d . . . . .
H25 H 0.051864 0.813966 0.724039 0.029 Uiso 1 1 calc R U . . .
C53 C 0.6864(4) 0.55843(14) 0.56528(12) 0.0228(9) Uani 1 1 d . . . . .
H53 H 0.766965 0.545515 0.562256 0.027 Uiso 1 1 calc R U . . .
C31 C -0.0033(4) 0.92984(14) 0.62299(13) 0.0238(9) Uani 1 1 d . . . . .
C79 C 0.2817(3) 0.57545(14) 0.59335(12) 0.0217(8) Uani 1 1 d . . . . .
C1 C -0.3986(4) 0.91888(15) 0.65861(13) 0.0271(9) Uani 1 1 d . . . . .
C66 C 0.4068(4) 0.66271(14) 0.71122(13) 0.0252(9) Uani 1 1 d . . . . .
H66 H 0.423845 0.693211 0.724652 0.030 Uiso 1 1 calc R U . . .
C19 C -0.0484(4) 0.79506(14) 0.63820(14) 0.0276(9) Uani 1 1 d . . . . .
H19 H 0.021513 0.804016 0.625269 0.033 Uiso 1 1 calc R U . . .
C71 C 0.2713(4) 0.66026(15) 0.69767(12) 0.0258(9) Uani 1 1 d . . . . .
H71A H 0.249532 0.629650 0.685678 0.031 Uiso 1 1 calc R U . . .
H71B H 0.246432 0.684458 0.677789 0.031 Uiso 1 1 calc R U . . .
C48 C 0.8140(4) 0.58535(15) 0.66565(13) 0.0252(9) Uani 1 1 d . . . . .
C58 C 0.5956(4) 0.54221(15) 0.53092(12) 0.0277(9) Uani 1 1 d . . . . .
H58A H 0.513565 0.550959 0.535162 0.033 Uiso 1 1 calc R U . . .
H58B H 0.598871 0.507997 0.529163 0.033 Uiso 1 1 calc R U . . .
C52 C 0.8031(4) 0.54048(15) 0.64461(13) 0.0280(9) Uani 1 1 d . . . . .
H52A H 0.811195 0.514427 0.663395 0.034 Uiso 1 1 calc R U . . .
H52B H 0.867015 0.537628 0.628197 0.034 Uiso 1 1 calc R U . . .
C18 C -0.1997(4) 0.82412(15) 0.69558(15) 0.0312(10) Uani 1 1 d . . . . .
H18A H -0.225756 0.792552 0.686768 0.037 Uiso 1 1 calc R U . . .
H18B H -0.170975 0.823094 0.724055 0.037 Uiso 1 1 calc R U . . .
C60 C 0.7187(5) 0.44857(16) 0.59418(14) 0.0360(11) Uani 1 1 d . . . . .
H60A H 0.741030 0.462297 0.570223 0.043 Uiso 1 1 calc R U . . .
H60B H 0.790562 0.449383 0.614803 0.043 Uiso 1 1 calc R U . . .
C65 C 0.6470(4) 0.68138(15) 0.69777(15) 0.0312(10) Uani 1 1 d . . . . .
H65A H 0.663932 0.712434 0.687813 0.037 Uiso 1 1 calc R U . . .
H65B H 0.644809 0.684059 0.726068 0.037 Uiso 1 1 calc R U . . .
C73 C 0.4257(4) 0.75427(14) 0.65866(14) 0.0302(10) Uani 1 1 d . . . . .
H73A H 0.503867 0.764601 0.673469 0.036 Uiso 1 1 calc R U . . .
H73B H 0.368451 0.750401 0.677310 0.036 Uiso 1 1 calc R U . . .
C59 C 0.6173(4) 0.47716(15) 0.60716(13) 0.0275(9) Uani 1 1 d . . . . .
H59 H 0.546303 0.474698 0.585828 0.033 Uiso 1 1 calc R U . . .
C72 C 0.4423(4) 0.70809(14) 0.63903(13) 0.0260(9) Uani 1 1 d . . . . .
H72 H 0.360952 0.698514 0.625234 0.031 Uiso 1 1 calc R U . . .
C12 C -0.3599(4) 0.94631(15) 0.55783(13) 0.0286(10) Uani 1 1 d . . . . .
H12 H -0.437709 0.963766 0.552586 0.034 Uiso 1 1 calc R U . . .
C70 C 0.2063(4) 0.66752(17) 0.73250(14) 0.0326(10) Uani 1 1 d . . . . .
H70A H 0.225597 0.698703 0.743680 0.039 Uiso 1 1 calc R U . . .
H70B H 0.118114 0.665870 0.723731 0.039 Uiso 1 1 calc R U . . .
C57 C 0.6201(4) 0.56337(15) 0.49252(13) 0.0327(10) Uani 1 1 d . . . . .
H57A H 0.698288 0.551784 0.486817 0.039 Uiso 1 1 calc R U . . .
H57B H 0.556424 0.553304 0.471055 0.039 Uiso 1 1 calc R U . . .
C81 C 0.0609(4) 0.59194(16) 0.57214(13) 0.0299(10) Uani 1 1 d . . . . .
H81 H -0.015281 0.601459 0.581386 0.036 Uiso 1 1 calc R U . . .
C86 C 0.2629(4) 0.52729(15) 0.57365(13) 0.0294(10) Uani 1 1 d . . . . .
H86A H 0.337947 0.517403 0.564521 0.035 Uiso 1 1 calc R U . . .
H86B H 0.243503 0.504181 0.592783 0.035 Uiso 1 1 calc R U . . .
C56 C 0.6230(4) 0.61567(16) 0.49410(14) 0.0335(10) Uani 1 1 d . . . . .
H56A H 0.641539 0.628170 0.469180 0.040 Uiso 1 1 calc R U . . .
H56B H 0.543281 0.627660 0.497945 0.040 Uiso 1 1 calc R U . . .
C29 C 0.2776(4) 0.83958(17) 0.73111(14) 0.0330(10) Uani 1 1 d . . . . .
H29A H 0.269565 0.809385 0.743994 0.040 Uiso 1 1 calc R U . . .
H29B H 0.357015 0.840295 0.722300 0.040 Uiso 1 1 calc R U . . .
C3 C -0.4147(4) 0.85748(16) 0.69743(15) 0.0327(10) Uani 1 1 d . . . . .
H3 H -0.445786 0.835783 0.713811 0.039 Uiso 1 1 calc R U . . .
C24 C -0.0162(4) 0.74908(15) 0.65863(14) 0.0321(10) Uani 1 1 d . . . . .
H24A H -0.083020 0.738990 0.672066 0.039 Uiso 1 1 calc R U . . .
H24B H 0.056774 0.752989 0.678534 0.039 Uiso 1 1 calc R U . . .
C32 C 0.0642(3) 0.92289(14) 0.58843(12) 0.0228(9) Uani 1 1 d . . . . .
C2 C -0.4762(4) 0.89718(16) 0.67904(14) 0.0326(10) Uani 1 1 d . . . . .
H2 H -0.556198 0.906580 0.680777 0.039 Uiso 1 1 calc R U . . .
C42 C 0.2772(4) 1.01923(16) 0.71112(15) 0.0369(11) Uani 1 1 d . . . . .
C6 C -0.2411(4) 1.02486(15) 0.60290(13) 0.0282(9) Uani 1 1 d . . . . .
H6 H -0.178758 1.026163 0.585396 0.034 Uiso 1 1 calc R U . . .
C50 C 0.8658(4) 0.64865(16) 0.70277(14) 0.0320(10) Uani 1 1 d . . . . .
H50 H 0.911447 0.671297 0.718625 0.038 Uiso 1 1 calc R U . . .
C89 C 0.1951(4) 0.48664(17) 0.71916(15) 0.0365(11) Uani 1 1 d . . . . .
C5 C -0.4068(4) 0.96277(16) 0.63601(14) 0.0328(10) Uani 1 1 d . . . . .
H5A H -0.399929 0.989685 0.653915 0.039 Uiso 1 1 calc R U . . .
H5B H -0.485184 0.964618 0.618407 0.039 Uiso 1 1 calc R U . . .
C54 C 0.6962(4) 0.61144(15) 0.56590(13) 0.0304(10) Uani 1 1 d . . . . .
H54A H 0.620825 0.624713 0.572473 0.037 Uiso 1 1 calc R U . . .
H54B H 0.763171 0.620796 0.586569 0.037 Uiso 1 1 calc R U . . .
C85 C 0.1597(4) 0.52967(18) 0.53897(14) 0.0368(12) Uani 1 1 d . . . . .
H85 H 0.148533 0.498419 0.526450 0.044 Uiso 1 1 calc R U . . .
C28 C 0.2707(4) 0.87878(19) 0.76026(15) 0.0405(12) Uani 1 1 d . . . . .
H28A H 0.333206 0.874018 0.783470 0.049 Uiso 1 1 calc R U . . .
H28B H 0.287173 0.908689 0.748188 0.049 Uiso 1 1 calc R U . . .
C83 C 0.2085(4) 0.61321(18) 0.52788(13) 0.0351(11) Uani 1 1 d . . . . .
H83 H 0.228941 0.636194 0.508406 0.042 Uiso 1 1 calc R U . . .
C55 C 0.7181(4) 0.63112(16) 0.52735(13) 0.0334(10) Uani 1 1 d . . . . .
H55A H 0.718411 0.665386 0.528801 0.040 Uiso 1 1 calc R U . . .
H55B H 0.798336 0.621005 0.522281 0.040 Uiso 1 1 calc R U . . .
C14 C -0.3500(5) 0.93992(18) 0.48577(15) 0.0414(12) Uani 1 1 d . . . . .
H14A H -0.426159 0.957146 0.477776 0.050 Uiso 1 1 calc R U . . .
H14B H -0.297194 0.945743 0.466063 0.050 Uiso 1 1 calc R U . . .
C69 C 0.2437(5) 0.63090(18) 0.76373(15) 0.0413(12) Uani 1 1 d . . . . .
H69A H 0.203429 0.637303 0.786515 0.050 Uiso 1 1 calc R U . . .
H69B H 0.216783 0.600040 0.753308 0.050 Uiso 1 1 calc R U . . .
C20 C -0.1570(4) 0.78980(16) 0.60594(16) 0.0369(12) Uani 1 1 d . . . . .
H20A H -0.173315 0.819719 0.592143 0.044 Uiso 1 1 calc R U . . .
H20B H -0.228883 0.781508 0.617619 0.044 Uiso 1 1 calc R U . . .
C77 C 0.5219(5) 0.71328(16) 0.60821(15) 0.0375(12) Uani 1 1 d . . . . .
H77A H 0.526133 0.683223 0.594741 0.045 Uiso 1 1 calc R U . . .
H77B H 0.604436 0.721465 0.620926 0.045 Uiso 1 1 calc R U . . .
C74 C 0.3772(4) 0.79134(15) 0.62808(15) 0.0365(11) Uani 1 1 d . . . . .
H74A H 0.295528 0.782413 0.615090 0.044 Uiso 1 1 calc R U . . .
H74B H 0.370960 0.821422 0.641308 0.044 Uiso 1 1 calc R U . . .
C64 C 0.5791(4) 0.45539(15) 0.64357(14) 0.0317(10) Uani 1 1 d . . . . .
H64A H 0.647758 0.455983 0.665352 0.038 Uiso 1 1 calc R U . . .
H64B H 0.512389 0.473610 0.651457 0.038 Uiso 1 1 calc R U . . .
C13 C -0.2883(4) 0.95762(16) 0.52545(13) 0.0330(10) Uani 1 1 d . . . . .
H13A H -0.207236 0.943513 0.531695 0.040 Uiso 1 1 calc R U . . .
H13B H -0.277990 0.991629 0.524096 0.040 Uiso 1 1 calc R U . . .
C67 C 0.4455(4) 0.62471(16) 0.74186(13) 0.0326(10) Uani 1 1 d . . . . .
H67A H 0.427628 0.593835 0.729874 0.039 Uiso 1 1 calc R U . . .
H67B H 0.533447 0.626711 0.750927 0.039 Uiso 1 1 calc R U . . .
C21 C -0.1346(5) 0.75214(17) 0.57660(17) 0.0467(14) Uani 1 1 d . . . . .
H21A H -0.208166 0.747915 0.557028 0.056 Uiso 1 1 calc R U . . .
H21B H -0.068595 0.762092 0.562713 0.056 Uiso 1 1 calc R U . . .
C15 C -0.3770(5) 0.88840(19) 0.48706(16) 0.0436(13) Uani 1 1 d . . . . .
H15A H -0.421944 0.878420 0.461525 0.052 Uiso 1 1 calc R U . . .
H15B H -0.300439 0.870833 0.492005 0.052 Uiso 1 1 calc R U . . .
C7 C -0.3451(4) 1.05631(16) 0.58458(15) 0.0389(12) Uani 1 1 d . . . . .
H7A H -0.379810 1.044279 0.558487 0.047 Uiso 1 1 calc R U . . .
H7B H -0.409241 1.056094 0.601046 0.047 Uiso 1 1 calc R U . . .
C38 C 0.0724(4) 0.87908(18) 0.52570(14) 0.0373(11) Uani 1 1 d . . . . .
H38 H 0.033480 0.854316 0.507822 0.045 Uiso 1 1 calc R U . . .
C87 C 0.3096(4) 0.61100(16) 0.56327(13) 0.0290(10) Uani 1 1 d . . . . .
H87A H 0.386171 0.602592 0.554436 0.035 Uiso 1 1 calc R U . . .
H87B H 0.319925 0.641959 0.575652 0.035 Uiso 1 1 calc R U . . .
C76 C 0.4756(6) 0.75059(18) 0.57795(17) 0.0486(14) Uani 1 1 d . . . . .
H76A H 0.534028 0.754614 0.559703 0.058 Uiso 1 1 calc R U . . .
H76B H 0.397878 0.740549 0.562665 0.058 Uiso 1 1 calc R U . . .
C34 C 0.1289(4) 0.96368(18) 0.53126(15) 0.0398(12) Uani 1 1 d . . . . .
H34 H 0.125808 0.993791 0.516873 0.048 Uiso 1 1 calc R U . . .
C88 C 0.0436(4) 0.54383(17) 0.55302(15) 0.0368(11) Uani 1 1 d . . . . .
H88A H 0.023092 0.520926 0.572145 0.044 Uiso 1 1 calc R U . . .
H88B H -0.023424 0.544792 0.530714 0.044 Uiso 1 1 calc R U . . .
C26 C 0.0469(4) 0.88384(17) 0.73769(14) 0.0342(11) Uani 1 1 d . . . . .
H26A H 0.052749 0.913710 0.724082 0.041 Uiso 1 1 calc R U . . .
H26B H -0.032127 0.882772 0.746745 0.041 Uiso 1 1 calc R U . . .
C68 C 0.3787(5) 0.6303(2) 0.77668(15) 0.0442(13) Uani 1 1 d . . . . .
H68A H 0.400317 0.604347 0.795143 0.053 Uiso 1 1 calc R U . . .
H68B H 0.404126 0.659535 0.790481 0.053 Uiso 1 1 calc R U . . .
C11 C -0.1823(4) 1.04456(15) 0.64250(13) 0.0315(10) Uani 1 1 d . . . . .
H11A H -0.241577 1.044507 0.660704 0.038 Uiso 1 1 calc R U . . .
H11B H -0.113583 1.024684 0.653719 0.038 Uiso 1 1 calc R U . . .
C36 C 0.2645(4) 0.90490(17) 0.56815(15) 0.0368(11) Uani 1 1 d . . . . .
H36 H 0.350446 0.896479 0.577751 0.044 Uiso 1 1 calc R U . . .
C23 C 0.0073(4) 0.71181(15) 0.62893(16) 0.0385(12) Uani 1 1 d . . . . .
H23A H 0.078552 0.720638 0.617140 0.046 Uiso 1 1 calc R U . . .
H23B H 0.024658 0.681790 0.642466 0.046 Uiso 1 1 calc R U . . .
C17 C -0.3894(4) 0.89454(16) 0.55810(15) 0.0346(11) Uani 1 1 d . . . . .
H17A H -0.313986 0.876817 0.565884 0.041 Uiso 1 1 calc R U . . .
H17B H -0.442515 0.888587 0.577705 0.041 Uiso 1 1 calc R U . . .
C49 C 0.9114(4) 0.60830(16) 0.68643(15) 0.0333(11) Uani 1 1 d . . . . .
H49 H 0.993360 0.598978 0.689312 0.040 Uiso 1 1 calc R U . . .
C33 C 0.0622(4) 0.96883(15) 0.56591(14) 0.0290(10) Uani 1 1 d . . . . .
H33A H -0.022295 0.978105 0.556533 0.035 Uiso 1 1 calc R U . . .
H33B H 0.100780 0.993424 0.583512 0.035 Uiso 1 1 calc R U . . .
C75 C 0.4586(5) 0.79657(17) 0.59790(17) 0.0437(13) Uani 1 1 d . . . . .
H75A H 0.538029 0.808400 0.610537 0.052 Uiso 1 1 calc R U . . .
H75B H 0.423393 0.819503 0.578082 0.052 Uiso 1 1 calc R U . . .
C39 C 0.0072(4) 0.88420(16) 0.56107(13) 0.0313(10) Uani 1 1 d . . . . .
H39A H 0.011490 0.854536 0.575550 0.038 Uiso 1 1 calc R U . . .
H39B H -0.078838 0.891436 0.551977 0.038 Uiso 1 1 calc R U . . .
C84 C 0.1905(4) 0.5645(2) 0.50925(14) 0.0439(13) Uani 1 1 d . . . . .
H84A H 0.124540 0.565525 0.486620 0.053 Uiso 1 1 calc R U . . .
H84B H 0.265136 0.554762 0.499784 0.053 Uiso 1 1 calc R U . . .
C82 C 0.0914(4) 0.62725(18) 0.54234(14) 0.0354(11) Uani 1 1 d . . . . .
H82A H 0.101217 0.658341 0.554502 0.042 Uiso 1 1 calc R U . . .
H82B H 0.024705 0.628810 0.519977 0.042 Uiso 1 1 calc R U . . .
C16 C -0.4508(4) 0.87780(18) 0.51880(16) 0.0408(12) Uani 1 1 d . . . . .
H16A H -0.530650 0.892873 0.512361 0.049 Uiso 1 1 calc R U . . .
H16B H -0.463829 0.843928 0.519921 0.049 Uiso 1 1 calc R U . . .
C22 C -0.1012(4) 0.70667(16) 0.59716(18) 0.0467(14) Uani 1 1 d . . . . .
H22A H -0.083270 0.683442 0.577916 0.056 Uiso 1 1 calc R U . . .
H22B H -0.170531 0.695216 0.608766 0.056 Uiso 1 1 calc R U . . .
C27 C 0.1480(5) 0.8807(2) 0.77280(15) 0.0439(13) Uani 1 1 d . . . . .
H27A H 0.144143 0.908029 0.789814 0.053 Uiso 1 1 calc R U . . .
H27B H 0.136274 0.852628 0.788121 0.053 Uiso 1 1 calc R U . . .
C41 C 0.0692(5) 0.92621(19) 0.50385(15) 0.0455(13) Uani 1 1 d . . . . .
H41A H 0.111991 0.923237 0.481197 0.055 Uiso 1 1 calc R U . . .
H41B H -0.015427 0.934962 0.494044 0.055 Uiso 1 1 calc R U . . .
C37 C 0.2051(5) 0.86701(18) 0.54043(15) 0.0414(12) Uani 1 1 d . . . . .
H37A H 0.209973 0.836914 0.554277 0.050 Uiso 1 1 calc R U . . .
H37B H 0.248730 0.864036 0.517964 0.050 Uiso 1 1 calc R U . . .
B2 B 0.3041(5) 0.51669(18) 0.67481(15) 0.0287(11) Uani 1 1 d . . . . .
C61 C 0.6789(6) 0.39821(17) 0.58621(16) 0.0484(14) Uani 1 1 d . . . . .
H61A H 0.612793 0.397184 0.563622 0.058 Uiso 1 1 calc R U . . .
H61B H 0.747235 0.379975 0.579483 0.058 Uiso 1 1 calc R U . . .
C35 C 0.2592(4) 0.95133(18) 0.54602(17) 0.0422(13) Uani 1 1 d . . . . .
H35A H 0.297358 0.976005 0.563621 0.051 Uiso 1 1 calc R U . . .
H35B H 0.303898 0.948698 0.523773 0.051 Uiso 1 1 calc R U . . .
C8 C -0.3011(5) 1.10577(17) 0.58072(16) 0.0448(13) Uani 1 1 d . . . . .
H8A H -0.243409 1.106325 0.561994 0.054 Uiso 1 1 calc R U . . .
H8B H -0.370441 1.125694 0.570172 0.054 Uiso 1 1 calc R U . . .
C9 C -0.2402(5) 1.12526(17) 0.61965(16) 0.0439(13) Uani 1 1 d . . . . .
H9A H -0.300064 1.128252 0.637508 0.053 Uiso 1 1 calc R U . . .
H9B H -0.207850 1.156505 0.615646 0.053 Uiso 1 1 calc R U . . .
C63 C 0.5386(5) 0.40588(17) 0.63526(17) 0.0481(14) Uani 1 1 d . . . . .
H63A H 0.465734 0.405718 0.614991 0.058 Uiso 1 1 calc R U . . .
H63B H 0.516677 0.392018 0.659246 0.058 Uiso 1 1 calc R U . . .
B1 B 0.1255(4) 0.98728(18) 0.66706(16) 0.0300(11) Uani 1 1 d . . . . .
C47 C 0.2206(6) 1.10301(18) 0.6869(2) 0.066(2) Uani 1 1 d . . . . .
H47A H 0.161882 1.104710 0.704872 0.099 Uiso 1 1 calc R U . . .
H47B H 0.190617 1.120581 0.663185 0.099 Uiso 1 1 calc R U . . .
H47C H 0.297506 1.116193 0.699487 0.099 Uiso 1 1 calc R U . . .
C62 C 0.6359(6) 0.37661(17) 0.62152(17) 0.0521(15) Uani 1 1 d . . . . .
H62A H 0.603888 0.345201 0.614673 0.063 Uiso 1 1 calc R U . . .
H62B H 0.705033 0.373500 0.642981 0.063 Uiso 1 1 calc R U . . .
C43 C 0.2388(5) 1.05337(19) 0.6765(2) 0.0570(17) Uani 1 1 d . . . . .
C10 C -0.1381(5) 1.09366(17) 0.63789(16) 0.0409(12) Uani 1 1 d . . . . .
H10A H -0.074396 1.093292 0.621245 0.049 Uiso 1 1 calc R U . . .
H10B H -0.102354 1.105990 0.663783 0.049 Uiso 1 1 calc R U . . .
C44 C 0.4099(6) 1.0115(2) 0.7212(3) 0.083(3) Uani 1 1 d . . . . .
H44A H 0.440799 0.999531 0.698356 0.124 Uiso 1 1 calc R U . . .
H44B H 0.426113 0.989072 0.742597 0.124 Uiso 1 1 calc R U . . .
H44C H 0.449872 1.040929 0.729358 0.124 Uiso 1 1 calc R U . . .
C45 C 0.2231(8) 1.0298(3) 0.7466(2) 0.085(2) Uani 1 1 d . . . . .
H45A H 0.274742 1.051731 0.763100 0.128 Uiso 1 1 calc R U . . .
H45B H 0.215944 1.001101 0.761169 0.128 Uiso 1 1 calc R U . . .
H45C H 0.142977 1.043407 0.738796 0.128 Uiso 1 1 calc R U . . .
C90A C 0.1953(9) 0.4532(3) 0.6872(3) 0.039(2) Uani 0.6 1 d . . P A 1
C46 C 0.3265(6) 1.0517(2) 0.6462(2) 0.0642(18) Uani 1 1 d . . . . .
H46A H 0.403612 1.065816 0.657515 0.096 Uiso 1 1 calc R U . . .
H46B H 0.291491 1.068953 0.622793 0.096 Uiso 1 1 calc R U . . .
H46C H 0.339686 1.019449 0.639265 0.096 Uiso 1 1 calc R U . . .
C94A C 0.2295(10) 0.4034(3) 0.6992(4) 0.050(3) Uani 0.6 1 d . . P A 1
H94A H 0.241889 0.385568 0.676214 0.075 Uiso 0.6 1 calc R U P A 1
H94B H 0.164514 0.389283 0.710943 0.075 Uiso 0.6 1 calc R U P A 1
H94C H 0.303977 0.403450 0.718301 0.075 Uiso 0.6 1 calc R U P A 1
C99 C 0.7285(9) 0.7692(3) 0.8039(3) 0.081(3) Uani 0.75 1 d . . P . .
H99 H 0.741834 0.800626 0.811487 0.097 Uiso 0.75 1 calc R U P . .
C92A C 0.2830(11) 0.4786(4) 0.7566(3) 0.052(3) Uani 0.6 1 d . . P A 1
H92A H 0.252142 0.454072 0.771798 0.079 Uiso 0.6 1 calc R U P A 1
H92B H 0.292265 0.507294 0.771903 0.079 Uiso 0.6 1 calc R U P A 1
H92C H 0.361407 0.469317 0.750212 0.079 Uiso 0.6 1 calc R U P A 1
C97 C 0.9547(9) 0.7591(3) 0.8092(3) 0.079(3) Uani 0.75 1 d . . P . .
H97A H 0.962220 0.784476 0.790566 0.094 Uiso 0.75 1 calc R U P . .
H97B H 0.962539 0.773291 0.835508 0.094 Uiso 0.75 1 calc R U P . .
C91A C 0.0710(8) 0.4984(3) 0.7323(4) 0.053(3) Uani 0.6 1 d . . P A 1
H91A H 0.020022 0.515397 0.711417 0.079 Uiso 0.6 1 calc R U P A 1
H91B H 0.085059 0.517574 0.755900 0.079 Uiso 0.6 1 calc R U P A 1
H91C H 0.030604 0.469623 0.737770 0.079 Uiso 0.6 1 calc R U P A 1
C96 C 1.0531(10) 0.7287(4) 0.8091(4) 0.090(3) Uani 0.75 1 d . . P . .
H96A H 1.052437 0.718353 0.781868 0.108 Uiso 0.75 1 calc R U P . .
H96B H 1.038888 0.700948 0.824483 0.108 Uiso 0.75 1 calc R U P . .
C95 C 1.1784(11) 0.7467(4) 0.8246(4) 0.101(4) Uani 0.75 1 d . . P . .
H95A H 1.194236 0.774563 0.810080 0.152 Uiso 0.75 1 calc R U P . .
H95B H 1.238136 0.722880 0.821482 0.152 Uiso 0.75 1 calc R U P . .
H95C H 1.183726 0.754414 0.852330 0.152 Uiso 0.75 1 calc R U P . .
C98 C 0.8333(9) 0.7400(3) 0.7997(4) 0.084(3) Uani 0.75 1 d . . P . .
H98 H 0.821964 0.708914 0.790880 0.101 Uiso 0.75 1 calc R U P . .
C101 C 0.5137(10) 0.7825(4) 0.8064(4) 0.093(4) Uani 0.75 1 d . . P . .
H10C H 0.435371 0.767054 0.800085 0.139 Uiso 0.75 1 calc R U P . .
H10D H 0.512900 0.811168 0.791215 0.139 Uiso 0.75 1 calc R U P . .
H10E H 0.529515 0.789892 0.834303 0.139 Uiso 0.75 1 calc R U P . .
C100 C 0.6076(9) 0.7520(4) 0.7969(5) 0.125(6) Uani 0.75 1 d . . P . .
H10F H 0.605285 0.723027 0.812043 0.150 Uiso 0.75 1 calc R U P . .
H10G H 0.587585 0.743771 0.768955 0.150 Uiso 0.75 1 calc R U P . .
C93A C 0.0783(8) 0.4529(3) 0.6555(4) 0.060(3) Uani 0.6 1 d . . P A 1
H93A H 0.061565 0.484355 0.645506 0.090 Uiso 0.6 1 calc R U P A 1
H93B H 0.010064 0.441716 0.667269 0.090 Uiso 0.6 1 calc R U P A 1
H93C H 0.090530 0.432317 0.634029 0.090 Uiso 0.6 1 calc R U P A 1
C91B C 0.0688(13) 0.4924(6) 0.7008(5) 0.055(4) Uani 0.4 1 d . . P A 2
H91D H 0.063461 0.491847 0.672376 0.083 Uiso 0.4 1 calc R U P A 2
H91E H 0.038441 0.522180 0.708811 0.083 Uiso 0.4 1 calc R U P A 2
H91F H 0.020297 0.467173 0.709020 0.083 Uiso 0.4 1 calc R U P A 2
C92B C 0.2089(18) 0.4808(7) 0.7633(5) 0.069(6) Uani 0.4 1 d . . P A 2
H92D H 0.151848 0.457294 0.769527 0.104 Uiso 0.4 1 calc R U P A 2
H92E H 0.192385 0.510343 0.775287 0.104 Uiso 0.4 1 calc R U P A 2
H92F H 0.291347 0.470854 0.773547 0.104 Uiso 0.4 1 calc R U P A 2
C94B C 0.3591(18) 0.4195(7) 0.7192(6) 0.088(7) Uani 0.4 1 d . . P A 2
H94D H 0.403421 0.402420 0.701596 0.131 Uiso 0.4 1 calc R U P A 2
H94E H 0.330530 0.397822 0.737372 0.131 Uiso 0.4 1 calc R U P A 2
H94F H 0.412533 0.442469 0.733817 0.131 Uiso 0.4 1 calc R U P A 2
C90B C 0.2562(17) 0.4430(6) 0.6963(5) 0.048(4) Uani 0.4 1 d . . P A 2
C93B C 0.157(2) 0.4070(7) 0.6770(6) 0.078(6) Uani 0.4 1 d . . P A 2
H93D H 0.095296 0.423290 0.658933 0.117 Uiso 0.4 1 calc R U P A 2
H93E H 0.120042 0.392078 0.697485 0.117 Uiso 0.4 1 calc R U P A 2
H93F H 0.195439 0.383403 0.662803 0.117 Uiso 0.4 1 calc R U P A 2

loop_
_atom_site_aniso_label
_atom_site_aniso_U_11
_atom_site_aniso_U_22
_atom_site_aniso_U_33
_atom_site_aniso_U_23
_atom_site_aniso_U_13
_atom_site_aniso_U_12
Fe2 0.0120(3) 0.0192(3) 0.0252(3) -0.0009(3) 0.0020(2) 0.0009(2)
Fe1 0.0134(3) 0.0213(3) 0.0302(4) 0.0018(3) 0.0064(3) 0.0025(2)
P3 0.0153(5) 0.0234(5) 0.0254(5) -0.0038(4) 0.0036(4) 0.0028(4)
P2 0.0142(5) 0.0188(5) 0.0327(6) 0.0011(4) 0.0065(4) 0.0008(4)
P4 0.0145(5) 0.0175(5) 0.0327(6) -0.0014(4) 0.0033(4) 0.0009(4)
P1 0.0156(5) 0.0275(5) 0.0323(6) 0.0041(5) 0.0045(4) 0.0051(4)
O4 0.0362(18) 0.0270(16) 0.049(2) 0.0056(15) 0.0152(16) -0.0053(14)
O2 0.0311(17) 0.0234(16) 0.060(2) -0.0024(15) -0.0079(16) -0.0042(13)
N3 0.0139(16) 0.0238(17) 0.0247(17) -0.0015(14) 0.0026(13) 0.0028(13)
O1 0.0371(19) 0.0267(17) 0.057(2) -0.0019(16) -0.0132(16) -0.0056(14)
N1 0.0170(16) 0.0238(18) 0.0294(19) 0.0012(15) 0.0080(14) 0.0024(13)
O3 0.077(3) 0.039(2) 0.053(2) -0.0089(17) 0.038(2) -0.0289(19)
N4 0.0215(17) 0.0244(18) 0.0297(19) 0.0023(15) 0.0055(15) -0.0013(14)
N2 0.0248(19) 0.0239(18) 0.036(2) -0.0020(16) 0.0000(16) 0.0015(15)
C51 0.0162(19) 0.0196(19) 0.028(2) 0.0005(16) 0.0034(16) 0.0016(15)
C4 0.017(2) 0.025(2) 0.036(2) -0.0020(18) 0.0075(18) 0.0017(16)
C78 0.0144(19) 0.020(2) 0.031(2) -0.0039(17) 0.0026(17) 0.0016(15)
C40 0.020(2) 0.030(2) 0.036(2) 0.0065(19) 0.0030(18) 0.0095(17)
C80 0.017(2) 0.032(2) 0.025(2) -0.0026(18) 0.0034(17) 0.0010(17)
C30 0.021(2) 0.028(2) 0.028(2) -0.0035(18) 0.0031(18) 0.0026(17)
C25 0.019(2) 0.024(2) 0.030(2) -0.0015(18) 0.0036(17) 0.0043(16)
C53 0.019(2) 0.027(2) 0.024(2) -0.0017(17) 0.0066(17) 0.0014(16)
C31 0.0160(19) 0.022(2) 0.034(2) 0.0016(18) 0.0052(17) 0.0064(16)
C79 0.0138(19) 0.025(2) 0.026(2) -0.0039(17) 0.0046(16) 0.0003(15)
C1 0.016(2) 0.032(2) 0.035(2) -0.0020(19) 0.0069(18) 0.0039(17)
C66 0.023(2) 0.023(2) 0.030(2) 0.0038(18) 0.0063(18) 0.0046(16)
C19 0.021(2) 0.020(2) 0.042(3) -0.0050(18) 0.0039(19) 0.0022(16)
C71 0.019(2) 0.031(2) 0.027(2) 0.0058(18) 0.0032(17) 0.0029(17)
C48 0.0163(19) 0.029(2) 0.030(2) -0.0030(18) 0.0034(17) 0.0029(17)
C58 0.032(2) 0.024(2) 0.026(2) -0.0064(17) 0.0020(18) -0.0028(18)
C52 0.021(2) 0.029(2) 0.033(2) -0.0062(19) 0.0022(18) 0.0075(17)
C18 0.024(2) 0.024(2) 0.049(3) 0.007(2) 0.016(2) 0.0014(17)
C60 0.043(3) 0.031(2) 0.033(3) -0.005(2) 0.004(2) 0.011(2)
C65 0.018(2) 0.023(2) 0.050(3) -0.011(2) 0.001(2) -0.0012(17)
C73 0.028(2) 0.021(2) 0.042(3) -0.0025(19) 0.006(2) 0.0000(17)
C59 0.028(2) 0.025(2) 0.027(2) -0.0021(18) -0.0027(18) 0.0041(17)
C72 0.021(2) 0.019(2) 0.039(2) 0.0035(18) 0.0068(19) 0.0035(16)
C12 0.016(2) 0.030(2) 0.038(3) 0.0007(19) -0.0001(18) 0.0026(17)
C70 0.022(2) 0.040(3) 0.038(3) -0.005(2) 0.008(2) 0.0006(19)
C57 0.041(3) 0.029(2) 0.028(2) -0.0053(19) 0.005(2) 0.001(2)
C81 0.018(2) 0.037(3) 0.034(2) -0.008(2) 0.0028(18) 0.0079(18)
C86 0.021(2) 0.031(2) 0.036(2) -0.0110(19) 0.0025(19) 0.0013(18)
C56 0.032(2) 0.034(2) 0.034(3) 0.001(2) 0.002(2) -0.001(2)
C29 0.020(2) 0.042(3) 0.036(3) 0.002(2) 0.0031(19) 0.0017(19)
C3 0.022(2) 0.031(2) 0.048(3) 0.002(2) 0.012(2) -0.0004(18)
C24 0.032(2) 0.021(2) 0.043(3) 0.0017(19) 0.004(2) 0.0016(18)
C32 0.0159(19) 0.024(2) 0.028(2) 0.0043(17) 0.0031(17) 0.0019(16)
C2 0.017(2) 0.035(2) 0.048(3) 0.000(2) 0.012(2) 0.0029(18)
C42 0.033(3) 0.027(2) 0.047(3) -0.013(2) -0.004(2) -0.0040(19)
C6 0.025(2) 0.028(2) 0.032(2) 0.0042(18) 0.0054(19) 0.0068(18)
C50 0.022(2) 0.030(2) 0.044(3) -0.008(2) 0.003(2) -0.0013(18)
C89 0.030(2) 0.034(3) 0.048(3) 0.016(2) 0.013(2) -0.002(2)
C5 0.020(2) 0.037(3) 0.044(3) 0.005(2) 0.009(2) 0.0089(19)
C54 0.028(2) 0.029(2) 0.033(2) -0.0046(19) 0.0016(19) -0.0063(18)
C85 0.025(2) 0.044(3) 0.040(3) -0.023(2) 0.003(2) 0.002(2)
C28 0.035(3) 0.047(3) 0.036(3) -0.007(2) -0.005(2) 0.004(2)
C83 0.025(2) 0.053(3) 0.027(2) 0.000(2) 0.0028(19) 0.012(2)
C55 0.031(2) 0.034(2) 0.033(2) 0.002(2) 0.000(2) -0.005(2)
C14 0.038(3) 0.048(3) 0.036(3) 0.003(2) -0.001(2) -0.004(2)
C69 0.048(3) 0.044(3) 0.035(3) 0.002(2) 0.017(2) -0.003(2)
C20 0.022(2) 0.023(2) 0.062(3) -0.008(2) -0.004(2) 0.0039(18)
C77 0.041(3) 0.022(2) 0.055(3) 0.006(2) 0.025(2) 0.010(2)
C74 0.037(3) 0.020(2) 0.056(3) 0.004(2) 0.018(2) 0.0070(19)
C64 0.033(2) 0.027(2) 0.035(2) 0.0022(19) 0.004(2) 0.0048(19)
C13 0.028(2) 0.033(2) 0.036(3) 0.005(2) 0.000(2) -0.0049(19)
C67 0.032(2) 0.034(2) 0.031(2) 0.004(2) 0.002(2) 0.009(2)
C21 0.038(3) 0.033(3) 0.062(4) -0.017(2) -0.014(3) 0.003(2)
C15 0.037(3) 0.046(3) 0.047(3) -0.011(2) 0.004(2) -0.004(2)
C7 0.037(3) 0.032(3) 0.043(3) 0.002(2) -0.005(2) 0.012(2)
C38 0.037(3) 0.047(3) 0.030(2) -0.001(2) 0.009(2) 0.013(2)
C87 0.023(2) 0.036(2) 0.029(2) -0.0013(19) 0.0061(18) 0.0047(18)
C76 0.062(4) 0.036(3) 0.056(3) 0.017(3) 0.036(3) 0.013(3)
C34 0.034(3) 0.043(3) 0.045(3) 0.023(2) 0.013(2) 0.011(2)
C88 0.020(2) 0.044(3) 0.043(3) -0.015(2) -0.005(2) -0.002(2)
C26 0.032(2) 0.034(3) 0.036(3) -0.006(2) 0.006(2) 0.010(2)
C68 0.053(3) 0.047(3) 0.032(3) 0.005(2) 0.004(2) 0.011(3)
C11 0.029(2) 0.031(2) 0.034(2) -0.001(2) 0.004(2) 0.0061(19)
C36 0.026(2) 0.041(3) 0.047(3) 0.015(2) 0.015(2) 0.015(2)
C23 0.029(2) 0.018(2) 0.066(3) -0.003(2) 0.000(2) 0.0072(18)
C17 0.024(2) 0.033(2) 0.048(3) 0.002(2) 0.011(2) -0.0041(19)
C49 0.0126(19) 0.036(3) 0.050(3) -0.005(2) 0.0011(19) 0.0012(18)
C33 0.019(2) 0.028(2) 0.041(3) 0.010(2) 0.0060(19) 0.0051(17)
C75 0.039(3) 0.028(2) 0.069(4) 0.018(2) 0.021(3) 0.006(2)
C39 0.031(2) 0.031(2) 0.032(2) -0.0006(19) 0.003(2) 0.0025(19)
C84 0.030(3) 0.076(4) 0.025(2) -0.015(2) 0.002(2) 0.013(3)
C82 0.027(2) 0.045(3) 0.032(2) -0.004(2) -0.001(2) 0.011(2)
C16 0.031(3) 0.037(3) 0.055(3) -0.005(2) 0.011(2) -0.007(2)
C22 0.030(3) 0.025(2) 0.082(4) -0.020(3) -0.002(3) 0.002(2)
C27 0.042(3) 0.054(3) 0.034(3) -0.008(2) 0.003(2) 0.012(2)
C41 0.046(3) 0.057(3) 0.035(3) 0.010(2) 0.011(2) 0.026(3)
C37 0.044(3) 0.044(3) 0.039(3) 0.006(2) 0.016(2) 0.019(2)
B2 0.025(2) 0.027(3) 0.033(3) 0.004(2) 0.002(2) -0.003(2)
C61 0.067(4) 0.030(3) 0.044(3) -0.008(2) -0.005(3) 0.017(3)
C35 0.029(3) 0.046(3) 0.058(3) 0.020(3) 0.026(2) 0.012(2)
C8 0.056(3) 0.033(3) 0.044(3) 0.005(2) 0.004(3) 0.012(2)
C9 0.057(3) 0.029(3) 0.047(3) -0.002(2) 0.012(3) 0.004(2)
C63 0.050(3) 0.032(3) 0.058(3) 0.014(2) -0.005(3) -0.005(2)
B1 0.023(2) 0.026(3) 0.040(3) -0.003(2) 0.002(2) -0.001(2)
C47 0.061(4) 0.025(3) 0.100(5) -0.011(3) -0.022(4) -0.001(3)
C62 0.072(4) 0.024(2) 0.053(3) 0.002(2) -0.011(3) 0.002(2)
C43 0.048(3) 0.032(3) 0.082(5) -0.004(3) -0.014(3) -0.008(2)
C10 0.040(3) 0.032(3) 0.052(3) -0.007(2) 0.010(2) 0.001(2)
C44 0.044(4) 0.043(4) 0.153(8) -0.017(4) -0.007(4) -0.005(3)
C45 0.124(7) 0.066(5) 0.068(5) -0.028(4) 0.024(5) -0.021(5)
C90A 0.035(5) 0.019(4) 0.069(7) 0.007(4) 0.028(5) -0.004(4)
C46 0.049(4) 0.066(4) 0.079(5) -0.003(4) 0.016(3) -0.016(3)
C94A 0.051(6) 0.014(4) 0.093(9) 0.014(5) 0.036(6) 0.004(4)
C99 0.074(7) 0.045(5) 0.126(9) -0.003(5) 0.022(6) -0.007(5)
C92A 0.061(7) 0.051(6) 0.046(6) 0.020(5) 0.012(5) 0.006(5)
C97 0.072(6) 0.057(6) 0.110(9) 0.014(6) 0.024(6) 0.003(5)
C91A 0.039(5) 0.031(5) 0.095(9) 0.018(5) 0.030(6) 0.008(4)
C96 0.093(8) 0.082(7) 0.098(8) -0.012(6) 0.025(7) 0.027(6)
C95 0.101(9) 0.066(7) 0.134(11) 0.019(7) 0.011(8) 0.007(6)
C98 0.063(6) 0.047(5) 0.139(10) -0.019(6) 0.005(6) 0.000(4)
C101 0.082(7) 0.082(7) 0.114(9) 0.003(7) 0.014(7) 0.039(6)
C100 0.046(6) 0.091(8) 0.237(17) -0.087(10) 0.018(8) 0.003(5)
C93A 0.027(4) 0.037(5) 0.113(9) 0.006(6) 0.006(5) -0.011(4)
C91B 0.040(8) 0.061(10) 0.064(10) 0.026(9) 0.009(8) 0.000(7)
C92B 0.065(12) 0.100(15) 0.046(9) 0.000(9) 0.019(9) -0.036(11)
C94B 0.084(13) 0.098(15) 0.092(14) 0.061(12) 0.044(11) 0.054(12)
C90B 0.057(11) 0.046(10) 0.051(10) 0.011(7) 0.036(9) 0.015(8)
C93B 0.104(17) 0.064(12) 0.074(14) -0.014(10) 0.039(12) -0.033(12)

loop_
_atom_type_symbol
_atom_type_description
_atom_type_scat_dispersion_real
_atom_type_scat_dispersion_imag
_atom_type_scat_source
C C 0.0181 0.0091 'International Tables Vol C Tables 4.2.6.8 and 6.1.1.4'
H H 0.0000 0.0000 'International Tables Vol C Tables 4.2.6.8 and 6.1.1.4'
B B 0.0090 0.0039 'International Tables Vol C Tables 4.2.6.8 and 6.1.1.4'
Fe Fe -1.1336 3.1974 'International Tables Vol C Tables 4.2.6.8 and 6.1.1.4'
N N 0.0311 0.0180 'International Tables Vol C Tables 4.2.6.8 and 6.1.1.4'
O O 0.0492 0.0322 'International Tables Vol C Tables 4.2.6.8 and 6.1.1.4'
P P 0.2955 0.4335 'International Tables Vol C Tables 4.2.6.8 and 6.1.1.4'

loop_
_exptl_crystal_face_index_h
_exptl_crystal_face_index_k
_exptl_crystal_face_index_l
_exptl_crystal_face_perp_dist
7 -6 -8 0.0077
-2 -16 10 0.0444
0 17 -9 0.0374
4 6 15 0.0136
-6 4 15 0.1112
-5 -5 -13 0.0427
5 -5 -18 0.0135

loop_
_geom_angle_atom_site_label_1
_geom_angle_atom_site_label_2
_geom_angle_atom_site_label_3
_geom_angle
_geom_angle_site_symmetry_1
_geom_angle_site_symmetry_3
_geom_angle_publ_flag
P4 Fe2 P3 161.54(5) . . ?
N3 Fe2 P3 81.63(10) . . ?
N3 Fe2 P4 82.68(10) . . ?
C78 Fe2 P3 100.54(12) . . ?
C78 Fe2 P4 96.75(12) . . ?
C78 Fe2 N3 168.69(17) . . ?
P2 Fe1 P1 162.95(5) . . ?
N1 Fe1 P2 82.74(10) . . ?
N1 Fe1 P1 82.21(10) . . ?
C31 Fe1 P2 96.68(12) . . ?
C31 Fe1 P1 99.61(12) . . ?
C31 Fe1 N1 169.05(17) . . ?
C53 P3 Fe2 113.57(14) . . ?
C52 P3 Fe2 102.43(14) . . ?
C52 P3 C53 102.2(2) . . ?
C59 P3 Fe2 127.21(15) . . ?
C59 P3 C53 104.35(19) . . ?
C59 P3 C52 103.96(19) . . ?
C25 P2 Fe1 123.94(14) . . ?
C25 P2 C18 102.4(2) . . ?
C19 P2 Fe1 115.55(15) . . ?
C19 P2 C25 104.05(19) . . ?
C19 P2 C18 105.2(2) . . ?
C18 P2 Fe1 103.47(14) . . ?
C66 P4 Fe2 124.26(14) . . ?
C66 P4 C65 101.5(2) . . ?
C66 P4 C72 104.43(19) . . ?
C65 P4 Fe2 103.42(14) . . ?
C72 P4 Fe2 116.35(15) . . ?
C72 P4 C65 104.1(2) . . ?
C12 P1 Fe1 115.40(14) . . ?
C6 P1 Fe1 123.62(14) . . ?
C6 P1 C12 105.4(2) . . ?
C6 P1 C5 105.3(2) . . ?
C5 P1 Fe1 102.68(15) . . ?
C5 P1 C12 101.7(2) . . ?
B2 O4 C90A 104.9(5) . . ?
B2 O4 C90B 112.9(8) . . ?
B1 O2 C43 107.3(4) . . ?
C51 N3 Fe2 126.9(3) . . ?
C48 N3 Fe2 126.4(3) . . ?
C48 N3 C51 106.7(3) . . ?
B1 O1 C42 107.7(4) . . ?
C4 N1 Fe1 126.7(3) . . ?
C4 N1 C1 107.2(3) . . ?
C1 N1 Fe1 126.1(3) . . ?
B2 O3 C89 107.2(4) . . ?
C78 N4 B2 145.1(4) . . ?
C31 N2 B1 146.5(4) . . ?
N3 C51 C65 117.6(3) . . ?
C50 C51 N3 110.0(4) . . ?
C50 C51 C65 132.4(4) . . ?
N1 C4 C18 118.1(4) . . ?
C3 C4 N1 109.4(4) . . ?
C3 C4 C18 132.4(4) . . ?
N4 C78 Fe2 98.4(3) . . ?
N4 C78 C79 122.4(4) . . ?
C79 C78 Fe2 139.1(3) . . ?
H40A C40 H40B 108.1 . . ?
C32 C40 H40A 109.6 . . ?
C32 C40 H40B 109.6 . . ?
C36 C40 H40A 109.6 . . ?
C36 C40 H40B 109.6 . . ?
C36 C40 C32 110.3(4) . . ?
H80A C80 H80B 108.1 . . ?
C79 C80 H80A 109.6 . . ?
C79 C80 H80B 109.6 . . ?
C81 C80 H80A 109.6 . . ?
C81 C80 H80B 109.6 . . ?
C81 C80 C79 110.4(3) . . ?
H30A C30 H30B 108.2 . . ?
C25 C30 H30A 109.8 . . ?
C25 C30 H30B 109.8 . . ?
C25 C30 C29 109.6(4) . . ?
C29 C30 H30A 109.8 . . ?
C29 C30 H30B 109.8 . . ?
P2 C25 H25 107.1 . . ?
C30 C25 P2 115.4(3) . . ?
C30 C25 H25 107.1 . . ?
C30 C25 C26 109.7(4) . . ?
C26 C25 P2 110.0(3) . . ?
C26 C25 H25 107.1 . . ?
P3 C53 H53 108.0 . . ?
C58 C53 P3 113.9(3) . . ?
C58 C53 H53 108.0 . . ?
C58 C53 C54 110.9(3) . . ?
C54 C53 P3 107.8(3) . . ?
C54 C53 H53 108.0 . . ?
N2 C31 Fe1 100.6(3) . . ?
N2 C31 C32 122.1(4) . . ?
C32 C31 Fe1 137.3(3) . . ?
C78 C79 C80 111.4(3) . . ?
C78 C79 C86 108.1(3) . . ?
C80 C79 C86 108.3(3) . . ?
C87 C79 C78 111.9(3) . . ?
C87 C79 C80 107.9(3) . . ?
C87 C79 C86 109.2(4) . . ?
N1 C1 C5 118.0(4) . . ?
C2 C1 N1 109.2(4) . . ?
C2 C1 C5 132.6(4) . . ?
P4 C66 H66 107.0 . . ?
C71 C66 P4 115.2(3) . . ?
C71 C66 H66 107.0 . . ?
C71 C66 C67 109.7(4) . . ?
C67 C66 P4 110.6(3) . . ?
C67 C66 H66 107.0 . . ?
P2 C19 H19 106.8 . . ?
C24 C19 P2 116.1(3) . . ?
C24 C19 H19 106.8 . . ?
C24 C19 C20 111.0(4) . . ?
C20 C19 P2 108.8(3) . . ?
C20 C19 H19 106.8 . . ?
C66 C71 H71A 109.8 . . ?
C66 C71 H71B 109.8 . . ?
C66 C71 C70 109.4(4) . . ?
H71A C71 H71B 108.2 . . ?
C70 C71 H71A 109.8 . . ?
C70 C71 H71B 109.8 . . ?
N3 C48 C52 118.1(4) . . ?
C49 C48 N3 109.5(4) . . ?
C49 C48 C52 132.3(4) . . ?
C53 C58 H58A 109.3 . . ?
C53 C58 H58B 109.3 . . ?
C53 C58 C57 111.7(4) . . ?
H58A C58 H58B 107.9 . . ?
C57 C58 H58A 109.3 . . ?
C57 C58 H58B 109.3 . . ?
P3 C52 H52A 110.3 . . ?
P3 C52 H52B 110.3 . . ?
C48 C52 P3 107.2(3) . . ?
C48 C52 H52A 110.3 . . ?
C48 C52 H52B 110.3 . . ?
H52A C52 H52B 108.5 . . ?
P2 C18 H18A 109.9 . . ?
P2 C18 H18B 109.9 . . ?
C4 C18 P2 109.0(3) . . ?
C4 C18 H18A 109.9 . . ?
C4 C18 H18B 109.9 . . ?
H18A C18 H18B 108.3 . . ?
H60A C60 H60B 108.1 . . ?
C59 C60 H60A 109.5 . . ?
C59 C60 H60B 109.5 . . ?
C61 C60 H60A 109.5 . . ?
C61 C60 H60B 109.5 . . ?
C61 C60 C59 110.7(4) . . ?
P4 C65 H65A 109.8 . . ?
P4 C65 H65B 109.8 . . ?
C51 C65 P4 109.4(3) . . ?
C51 C65 H65A 109.8 . . ?
C51 C65 H65B 109.8 . . ?
H65A C65 H65B 108.2 . . ?
H73A C73 H73B 108.1 . . ?
C72 C73 H73A 109.5 . . ?
C72 C73 H73B 109.5 . . ?
C72 C73 C74 110.7(4) . . ?
C74 C73 H73A 109.5 . . ?
C74 C73 H73B 109.5 . . ?
P3 C59 H59 106.6 . . ?
C60 C59 P3 114.1(3) . . ?
C60 C59 H59 106.6 . . ?
C60 C59 C64 110.0(4) . . ?
C64 C59 P3 112.3(3) . . ?
C64 C59 H59 106.6 . . ?
P4 C72 H72 106.8 . . ?
C73 C72 P4 115.7(3) . . ?
C73 C72 H72 106.8 . . ?
C77 C72 P4 109.3(3) . . ?
C77 C72 C73 111.1(4) . . ?
C77 C72 H72 106.8 . . ?
P1 C12 H12 108.0 . . ?
C13 C12 P1 113.2(3) . . ?
C13 C12 H12 108.0 . . ?
C13 C12 C17 110.8(4) . . ?
C17 C12 P1 108.7(3) . . ?
C17 C12 H12 108.0 . . ?
C71 C70 H70A 109.5 . . ?
C71 C70 H70B 109.5 . . ?
H70A C70 H70B 108.0 . . ?
C69 C70 C71 110.9(4) . . ?
C69 C70 H70A 109.5 . . ?
C69 C70 H70B 109.5 . . ?
C58 C57 H57A 109.2 . . ?
C58 C57 H57B 109.2 . . ?
H57A C57 H57B 107.9 . . ?
C56 C57 C58 111.9(4) . . ?
C56 C57 H57A 109.2 . . ?
C56 C57 H57B 109.2 . . ?
C80 C81 H81 109.4 . . ?
C80 C81 C88 109.5(4) . . ?
C80 C81 C82 109.7(4) . . ?
C88 C81 H81 109.4 . . ?
C82 C81 H81 109.4 . . ?
C82 C81 C88 109.6(4) . . ?
C79 C86 H86A 109.7 . . ?
C79 C86 H86B 109.7 . . ?
H86A C86 H86B 108.2 . . ?
C85 C86 C79 109.8(4) . . ?
C85 C86 H86A 109.7 . . ?
C85 C86 H86B 109.7 . . ?
C57 C56 H56A 109.8 . . ?
C57 C56 H56B 109.8 . . ?
H56A C56 H56B 108.2 . . ?
C55 C56 C57 109.4(4) . . ?
C55 C56 H56A 109.8 . . ?
C55 C56 H56B 109.8 . . ?
C30 C29 H29A 109.5 . . ?
C30 C29 H29B 109.5 . . ?
H29A C29 H29B 108.1 . . ?
C28 C29 C30 110.7(4) . . ?
C28 C29 H29A 109.5 . . ?
C28 C29 H29B 109.5 . . ?
C4 C3 H3 126.5 . . ?
C4 C3 C2 107.0(4) . . ?
C2 C3 H3 126.5 . . ?
C19 C24 H24A 109.6 . . ?
C19 C24 H24B 109.6 . . ?
C19 C24 C23 110.5(4) . . ?
H24A C24 H24B 108.1 . . ?
C23 C24 H24A 109.6 . . ?
C23 C24 H24B 109.6 . . ?
C31 C32 C40 110.9(3) . . ?
C31 C32 C33 108.5(3) . . ?
C31 C32 C39 111.7(3) . . ?
C33 C32 C40 108.2(3) . . ?
C39 C32 C40 107.6(3) . . ?
C39 C32 C33 110.0(4) . . ?
C1 C2 C3 107.2(4) . . ?
C1 C2 H2 126.4 . . ?
C3 C2 H2 126.4 . . ?
O1 C42 C43 102.1(4) . . ?
O1 C42 C44 108.6(4) . . ?
O1 C42 C45 105.2(5) . . ?
C44 C42 C43 114.6(5) . . ?
C45 C42 C43 114.1(5) . . ?
C45 C42 C44 111.2(6) . . ?
P1 C6 H6 106.7 . . ?
C7 C6 P1 115.1(3) . . ?
C7 C6 H6 106.7 . . ?
C7 C6 C11 110.0(4) . . ?
C11 C6 P1 111.1(3) . . ?
C11 C6 H6 106.7 . . ?
C51 C50 H50 126.7 . . ?
C51 C50 C49 106.7(4) . . ?
C49 C50 H50 126.7 . . ?
O3 C89 C90A 104.3(5) . . ?
O3 C89 C92A 101.2(6) . . ?
O3 C89 C91A 108.2(5) . . ?
O3 C89 C91B 98.1(7) . . ?
O3 C89 C92B 116.9(8) . . ?
O3 C89 C90B 105.3(6) . . ?
C90A C89 C92A 117.8(7) . . ?
C90A C89 C91A 118.0(7) . . ?
C92A C89 C91A 105.7(7) . . ?
C91B C89 C92B 112.5(11) . . ?
C91B C89 C90B 108.6(11) . . ?
C92B C89 C90B 113.9(11) . . ?
P1 C5 H5A 110.2 . . ?
P1 C5 H5B 110.2 . . ?
C1 C5 P1 107.6(3) . . ?
C1 C5 H5A 110.2 . . ?
C1 C5 H5B 110.2 . . ?
H5A C5 H5B 108.5 . . ?
C53 C54 H54A 109.1 . . ?
C53 C54 H54B 109.1 . . ?
H54A C54 H54B 107.8 . . ?
C55 C54 C53 112.6(4) . . ?
C55 C54 H54A 109.1 . . ?
C55 C54 H54B 109.1 . . ?
C86 C85 H85 109.1 . . ?
C88 C85 C86 109.8(4) . . ?
C88 C85 H85 109.1 . . ?
C84 C85 C86 109.7(4) . . ?
C84 C85 H85 109.1 . . ?
C84 C85 C88 109.9(4) . . ?
C29 C28 H28A 109.4 . . ?
C29 C28 H28B 109.4 . . ?
H28A C28 H28B 108.0 . . ?
C27 C28 C29 111.3(4) . . ?
C27 C28 H28A 109.4 . . ?
C27 C28 H28B 109.4 . . ?
C87 C83 H83 110.4 . . ?
C87 C83 C84 109.1(4) . . ?
C87 C83 C82 108.2(4) . . ?
C84 C83 H83 110.4 . . ?
C82 C83 H83 110.4 . . ?
C82 C83 C84 108.4(4) . . ?
C56 C55 C54 111.8(4) . . ?
C56 C55 H55A 109.3 . . ?
C56 C55 H55B 109.3 . . ?
C54 C55 H55A 109.3 . . ?
C54 C55 H55B 109.3 . . ?
H55A C55 H55B 107.9 . . ?
H14A C14 H14B 108.0 . . ?
C13 C14 H14A 109.4 . . ?
C13 C14 H14B 109.4 . . ?
C15 C14 H14A 109.4 . . ?
C15 C14 H14B 109.4 . . ?
C15 C14 C13 111.4(4) . . ?
C70 C69 H69A 109.3 . . ?
C70 C69 H69B 109.3 . . ?
H69A C69 H69B 108.0 . . ?
C68 C69 C70 111.6(4) . . ?
C68 C69 H69A 109.3 . . ?
C68 C69 H69B 109.3 . . ?
C19 C20 H20A 109.4 . . ?
C19 C20 H20B 109.4 . . ?
C19 C20 C21 111.1(4) . . ?
H20A C20 H20B 108.0 . . ?
C21 C20 H20A 109.4 . . ?
C21 C20 H20B 109.4 . . ?
C72 C77 H77A 109.1 . . ?
C72 C77 H77B 109.1 . . ?
C72 C77 C76 112.4(4) . . ?
H77A C77 H77B 107.9 . . ?
C76 C77 H77A 109.1 . . ?
C76 C77 H77B 109.1 . . ?
C73 C74 H74A 109.4 . . ?
C73 C74 H74B 109.4 . . ?
H74A C74 H74B 108.0 . . ?
C75 C74 C73 111.2(4) . . ?
C75 C74 H74A 109.4 . . ?
C75 C74 H74B 109.4 . . ?
C59 C64 H64A 109.6 . . ?
C59 C64 H64B 109.6 . . ?
H64A C64 H64B 108.1 . . ?
C63 C64 C59 110.2(4) . . ?
C63 C64 H64A 109.6 . . ?
C63 C64 H64B 109.6 . . ?
C12 C13 C14 112.2(4) . . ?
C12 C13 H13A 109.2 . . ?
C12 C13 H13B 109.2 . . ?
C14 C13 H13A 109.2 . . ?
C14 C13 H13B 109.2 . . ?
H13A C13 H13B 107.9 . . ?
C66 C67 H67A 109.5 . . ?
C66 C67 H67B 109.5 . . ?
H67A C67 H67B 108.1 . . ?
C68 C67 C66 110.5(4) . . ?
C68 C67 H67A 109.5 . . ?
C68 C67 H67B 109.5 . . ?
C20 C21 H21A 109.5 . . ?
C20 C21 H21B 109.5 . . ?
H21A C21 H21B 108.1 . . ?
C22 C21 C20 110.8(5) . . ?
C22 C21 H21A 109.5 . . ?
C22 C21 H21B 109.5 . . ?
C14 C15 H15A 109.5 . . ?
C14 C15 H15B 109.5 . . ?
H15A C15 H15B 108.1 . . ?
C16 C15 C14 110.8(4) . . ?
C16 C15 H15A 109.5 . . ?
C16 C15 H15B 109.5 . . ?
C6 C7 H7A 109.5 . . ?
C6 C7 H7B 109.5 . . ?
H7A C7 H7B 108.1 . . ?
C8 C7 C6 110.7(4) . . ?
C8 C7 H7A 109.5 . . ?
C8 C7 H7B 109.5 . . ?
C39 C38 H38 110.4 . . ?
C39 C38 C41 109.3(4) . . ?
C39 C38 C37 108.6(4) . . ?
C41 C38 H38 110.4 . . ?
C37 C38 H38 110.4 . . ?
C37 C38 C41 107.8(4) . . ?
C79 C87 C83 111.6(4) . . ?
C79 C87 H87A 109.3 . . ?
C79 C87 H87B 109.3 . . ?
C83 C87 H87A 109.3 . . ?
C83 C87 H87B 109.3 . . ?
H87A C87 H87B 108.0 . . ?
C77 C76 H76A 109.5 . . ?
C77 C76 H76B 109.5 . . ?
H76A C76 H76B 108.1 . . ?
C75 C76 C77 110.7(5) . . ?
C75 C76 H76A 109.5 . . ?
C75 C76 H76B 109.5 . . ?
C33 C34 H34 109.1 . . ?
C41 C34 H34 109.1 . . ?
C41 C34 C33 109.8(4) . . ?
C35 C34 H34 109.1 . . ?
C35 C34 C33 109.2(4) . . ?
C35 C34 C41 110.5(4) . . ?
C81 C88 H88A 109.9 . . ?
C81 C88 H88B 109.9 . . ?
C85 C88 C81 109.0(4) . . ?
C85 C88 H88A 109.9 . . ?
C85 C88 H88B 109.9 . . ?
H88A C88 H88B 108.3 . . ?
C25 C26 H26A 109.5 . . ?
C25 C26 H26B 109.5 . . ?
H26A C26 H26B 108.1 . . ?
C27 C26 C25 110.6(4) . . ?
C27 C26 H26A 109.5 . . ?
C27 C26 H26B 109.5 . . ?
C69 C68 C67 111.3(4) . . ?
C69 C68 H68A 109.4 . . ?
C69 C68 H68B 109.4 . . ?
C67 C68 H68A 109.4 . . ?
C67 C68 H68B 109.4 . . ?
H68A C68 H68B 108.0 . . ?
C6 C11 H11A 109.5 . . ?
C6 C11 H11B 109.5 . . ?
H11A C11 H11B 108.1 . . ?
C10 C11 C6 110.6(4) . . ?
C10 C11 H11A 109.5 . . ?
C10 C11 H11B 109.5 . . ?
C40 C36 H36 109.6 . . ?
C40 C36 C37 109.6(4) . . ?
C40 C36 C35 109.4(4) . . ?
C37 C36 H36 109.6 . . ?
C37 C36 C35 109.1(4) . . ?
C35 C36 H36 109.6 . . ?
C24 C23 H23A 109.5 . . ?
C24 C23 H23B 109.5 . . ?
H23A C23 H23B 108.1 . . ?
C22 C23 C24 110.6(4) . . ?
C22 C23 H23A 109.5 . . ?
C22 C23 H23B 109.5 . . ?
C12 C17 H17A 109.2 . . ?
C12 C17 H17B 109.2 . . ?
H17A C17 H17B 107.9 . . ?
C16 C17 C12 112.1(4) . . ?
C16 C17 H17A 109.2 . . ?
C16 C17 H17B 109.2 . . ?
C48 C49 C50 107.1(4) . . ?
C48 C49 H49 126.4 . . ?
C50 C49 H49 126.4 . . ?
C32 C33 H33A 109.6 . . ?
C32 C33 H33B 109.6 . . ?
C34 C33 C32 110.4(4) . . ?
C34 C33 H33A 109.6 . . ?
C34 C33 H33B 109.6 . . ?
H33A C33 H33B 108.1 . . ?
C74 C75 C76 111.4(4) . . ?
C74 C75 H75A 109.4 . . ?
C74 C75 H75B 109.4 . . ?
C76 C75 H75A 109.4 . . ?
C76 C75 H75B 109.4 . . ?
H75A C75 H75B 108.0 . . ?
C32 C39 H39A 109.4 . . ?
C32 C39 H39B 109.4 . . ?
C38 C39 C32 111.1(4) . . ?
C38 C39 H39A 109.4 . . ?
C38 C39 H39B 109.4 . . ?
H39A C39 H39B 108.0 . . ?
C85 C84 C83 110.2(4) . . ?
C85 C84 H84A 109.6 . . ?
C85 C84 H84B 109.6 . . ?
C83 C84 H84A 109.6 . . ?
C83 C84 H84B 109.6 . . ?
H84A C84 H84B 108.1 . . ?
C81 C82 C83 110.1(4) . . ?
C81 C82 H82A 109.6 . . ?
C81 C82 H82B 109.6 . . ?
C83 C82 H82A 109.6 . . ?
C83 C82 H82B 109.6 . . ?
H82A C82 H82B 108.2 . . ?
C15 C16 H16A 109.3 . . ?
C15 C16 H16B 109.3 . . ?
C17 C16 C15 111.8(4) . . ?
C17 C16 H16A 109.3 . . ?
C17 C16 H16B 109.3 . . ?
H16A C16 H16B 107.9 . . ?
C21 C22 C23 111.6(4) . . ?
C21 C22 H22A 109.3 . . ?
C21 C22 H22B 109.3 . . ?
C23 C22 H22A 109.3 . . ?
C23 C22 H22B 109.3 . . ?
H22A C22 H22B 108.0 . . ?
C28 C27 C26 111.5(4) . . ?
C28 C27 H27A 109.3 . . ?
C28 C27 H27B 109.3 . . ?
C26 C27 H27A 109.3 . . ?
C26 C27 H27B 109.3 . . ?
H27A C27 H27B 108.0 . . ?
C38 C41 H41A 109.7 . . ?
C38 C41 H41B 109.7 . . ?
C34 C41 C38 110.0(4) . . ?
C34 C41 H41A 109.7 . . ?
C34 C41 H41B 109.7 . . ?
H41A C41 H41B 108.2 . . ?
C38 C37 H37A 109.6 . . ?
C38 C37 H37B 109.6 . . ?
C36 C37 C38 110.4(4) . . ?
C36 C37 H37A 109.6 . . ?
C36 C37 H37B 109.6 . . ?
H37A C37 H37B 108.1 . . ?
O4 B2 N4 124.4(4) . . ?
O3 B2 O4 112.2(4) . . ?
O3 B2 N4 123.3(4) . . ?
C60 C61 H61A 109.4 . . ?
C60 C61 H61B 109.4 . . ?
H61A C61 H61B 108.0 . . ?
C62 C61 C60 111.3(4) . . ?
C62 C61 H61A 109.4 . . ?
C62 C61 H61B 109.4 . . ?
C34 C35 C36 109.3(4) . . ?
C34 C35 H35A 109.8 . . ?
C34 C35 H35B 109.8 . . ?
C36 C35 H35A 109.8 . . ?
C36 C35 H35B 109.8 . . ?
H35A C35 H35B 108.3 . . ?
C7 C8 H8A 109.2 . . ?
C7 C8 H8B 109.2 . . ?
H8A C8 H8B 107.9 . . ?
C9 C8 C7 112.0(4) . . ?
C9 C8 H8A 109.2 . . ?
C9 C8 H8B 109.2 . . ?
C8 C9 H9A 109.6 . . ?
C8 C9 H9B 109.6 . . ?
C8 C9 C10 110.5(4) . . ?
H9A C9 H9B 108.1 . . ?
C10 C9 H9A 109.6 . . ?
C10 C9 H9B 109.6 . . ?
C64 C63 H63A 109.2 . . ?
C64 C63 H63B 109.2 . . ?
C64 C63 C62 112.0(5) . . ?
H63A C63 H63B 107.9 . . ?
C62 C63 H63A 109.2 . . ?
C62 C63 H63B 109.2 . . ?
O2 B1 N2 124.0(4) . . ?
O1 B1 O2 111.9(4) . . ?
O1 B1 N2 123.9(4) . . ?
H47A C47 H47B 109.5 . . ?
H47A C47 H47C 109.5 . . ?
H47B C47 H47C 109.5 . . ?
C43 C47 H47A 109.5 . . ?
C43 C47 H47B 109.5 . . ?
C43 C47 H47C 109.5 . . ?
C61 C62 H62A 109.4 . . ?
C61 C62 H62B 109.4 . . ?
C63 C62 C61 111.3(4) . . ?
C63 C62 H62A 109.4 . . ?
C63 C62 H62B 109.4 . . ?
H62A C62 H62B 108.0 . . ?
O2 C43 C42 102.6(4) . . ?
O2 C43 C47 109.3(5) . . ?
O2 C43 C46 107.1(5) . . ?
C47 C43 C42 116.7(5) . . ?
C47 C43 C46 108.5(6) . . ?
C46 C43 C42 112.1(5) . . ?
C11 C10 C9 111.4(4) . . ?
C11 C10 H10A 109.3 . . ?
C11 C10 H10B 109.3 . . ?
C9 C10 H10A 109.3 . . ?
C9 C10 H10B 109.3 . . ?
H10A C10 H10B 108.0 . . ?
C42 C44 H44A 109.5 . . ?
C42 C44 H44B 109.5 . . ?
C42 C44 H44C 109.5 . . ?
H44A C44 H44B 109.5 . . ?
H44A C44 H44C 109.5 . . ?
H44B C44 H44C 109.5 . . ?
C42 C45 H45A 109.5 . . ?
C42 C45 H45B 109.5 . . ?
C42 C45 H45C 109.5 . . ?
H45A C45 H45B 109.5 . . ?
H45A C45 H45C 109.5 . . ?
H45B C45 H45C 109.5 . . ?
O4 C90A C94A 105.9(7) . . ?
O4 C90A C93A 103.9(8) . . ?
C89 C90A O4 104.9(6) . . ?
C89 C90A C94A 116.2(9) . . ?
C89 C90A C93A 115.5(8) . . ?
C94A C90A C93A 109.3(8) . . ?
C43 C46 H46A 109.5 . . ?
C43 C46 H46B 109.5 . . ?
C43 C46 H46C 109.5 . . ?
H46A C46 H46B 109.5 . . ?
H46A C46 H46C 109.5 . . ?
H46B C46 H46C 109.5 . . ?
C90A C94A H94A 109.5 . . ?
C90A C94A H94B 109.5 . . ?
C90A C94A H94C 109.5 . . ?
H94A C94A H94B 109.5 . . ?
H94A C94A H94C 109.5 . . ?
H94B C94A H94C 109.5 . . ?
C98 C99 H99 118.7 . . ?
C100 C99 H99 118.7 . . ?
C100 C99 C98 122.6(9) . . ?
C89 C92A H92A 109.5 . . ?
C89 C92A H92B 109.5 . . ?
C89 C92A H92C 109.5 . . ?
H92A C92A H92B 109.5 . . ?
H92A C92A H92C 109.5 . . ?
H92B C92A H92C 109.5 . . ?
H97A C97 H97B 107.2 . . ?
C96 C97 H97A 107.8 . . ?
C96 C97 H97B 107.8 . . ?
C96 C97 C98 117.9(10) . . ?
C98 C97 H97A 107.8 . . ?
C98 C97 H97B 107.8 . . ?
C89 C91A H91A 109.5 . . ?
C89 C91A H91B 109.5 . . ?
C89 C91A H91C 109.5 . . ?
H91A C91A H91B 109.5 . . ?
H91A C91A H91C 109.5 . . ?
H91B C91A H91C 109.5 . . ?
C97 C96 H96A 107.8 . . ?
C97 C96 H96B 107.8 . . ?
C97 C96 C95 117.9(10) . . ?
H96A C96 H96B 107.2 . . ?
C95 C96 H96A 107.8 . . ?
C95 C96 H96B 107.8 . . ?
C96 C95 H95A 109.5 . . ?
C96 C95 H95B 109.5 . . ?
C96 C95 H95C 109.5 . . ?
H95A C95 H95B 109.5 . . ?
H95A C95 H95C 109.5 . . ?
H95B C95 H95C 109.5 . . ?
C99 C98 H98 120.2 . . ?
C97 C98 C99 119.6(9) . . ?
C97 C98 H98 120.2 . . ?
H10C C101 H10D 109.5 . . ?
H10C C101 H10E 109.5 . . ?
H10D C101 H10E 109.5 . . ?
C100 C101 H10C 109.5 . . ?
C100 C101 H10D 109.5 . . ?
C100 C101 H10E 109.5 . . ?
C99 C100 C101 117.2(10) . . ?
C99 C100 H10F 108.0 . . ?
C99 C100 H10G 108.0 . . ?
C101 C100 H10F 108.0 . . ?
C101 C100 H10G 108.0 . . ?
H10F C100 H10G 107.2 . . ?
C90A C93A H93A 109.5 . . ?
C90A C93A H93B 109.5 . . ?
C90A C93A H93C 109.5 . . ?
H93A C93A H93B 109.5 . . ?
H93A C93A H93C 109.5 . . ?
H93B C93A H93C 109.5 . . ?
C89 C91B H91D 109.5 . . ?
C89 C91B H91E 109.5 . . ?
C89 C91B H91F 109.5 . . ?
H91D C91B H91E 109.5 . . ?
H91D C91B H91F 109.5 . . ?
H91E C91B H91F 109.5 . . ?
C89 C92B H92D 109.5 . . ?
C89 C92B H92E 109.5 . . ?
C89 C92B H92F 109.5 . . ?
H92D C92B H92E 109.5 . . ?
H92D C92B H92F 109.5 . . ?
H92E C92B H92F 109.5 . . ?
H94D C94B H94E 109.5 . . ?
H94D C94B H94F 109.5 . . ?
H94E C94B H94F 109.5 . . ?
C90B C94B H94D 109.5 . . ?
C90B C94B H94E 109.5 . . ?
C90B C94B H94F 109.5 . . ?
O4 C90B C89 97.2(10) . . ?
O4 C90B C94B 111.7(14) . . ?
O4 C90B C93B 107.5(14) . . ?
C94B C90B C89 115.9(15) . . ?
C94B C90B C93B 111.4(17) . . ?
C93B C90B C89 112.0(14) . . ?
C90B C93B H93D 109.5 . . ?
C90B C93B H93E 109.5 . . ?
C90B C93B H93F 109.5 . . ?
H93D C93B H93E 109.5 . . ?
H93D C93B H93F 109.5 . . ?
H93E C93B H93F 109.5 . . ?

loop_
_geom_bond_atom_site_label_1
_geom_bond_atom_site_label_2
_geom_bond_distance
_geom_bond_site_symmetry_2
_geom_bond_publ_flag
Fe2 P3 2.2926(12) . ?
Fe2 P4 2.2746(12) . ?
Fe2 N3 1.946(3) . ?
Fe2 C78 1.925(4) . ?
Fe1 P2 2.2688(12) . ?
Fe1 P1 2.2856(12) . ?
Fe1 N1 1.942(3) . ?
Fe1 C31 1.929(4) . ?
P3 C53 1.867(4) . ?
P3 C52 1.862(4) . ?
P3 C59 1.842(4) . ?
P2 C25 1.843(4) . ?
P2 C19 1.843(4) . ?
P2 C18 1.861(4) . ?
P4 C66 1.839(4) . ?
P4 C65 1.860(4) . ?
P4 C72 1.846(4) . ?
P1 C12 1.862(5) . ?
P1 C6 1.846(5) . ?
P1 C5 1.861(5) . ?
O4 B2 1.386(6) . ?
O4 C90A 1.490(10) . ?
O4 C90B 1.428(16) . ?
O2 B1 1.388(6) . ?
O2 C43 1.452(6) . ?
N3 C51 1.390(5) . ?
N3 C48 1.384(5) . ?
O1 C42 1.460(5) . ?
O1 B1 1.379(6) . ?
N1 C4 1.383(5) . ?
N1 C1 1.395(5) . ?
O3 C89 1.456(5) . ?
O3 B2 1.385(6) . ?
N4 C78 1.268(5) . ?
N4 B2 1.394(6) . ?
N2 C31 1.264(5) . ?
N2 B1 1.392(6) . ?
C51 C65 1.487(6) . ?
C51 C50 1.370(6) . ?
C4 C18 1.484(6) . ?
C4 C3 1.369(6) . ?
C78 C79 1.533(5) . ?
C40 H40A 0.9900 . ?
C40 H40B 0.9900 . ?
C40 C32 1.546(5) . ?
C40 C36 1.523(6) . ?
C80 H80A 0.9900 . ?
C80 H80B 0.9900 . ?
C80 C79 1.540(5) . ?
C80 C81 1.528(6) . ?
C30 H30A 0.9900 . ?
C30 H30B 0.9900 . ?
C30 C25 1.511(6) . ?
C30 C29 1.537(6) . ?
C25 H25 1.0000 . ?
C25 C26 1.546(6) . ?
C53 H53 1.0000 . ?
C53 C58 1.514(6) . ?
C53 C54 1.533(6) . ?
C31 C32 1.533(6) . ?
C79 C86 1.548(6) . ?
C79 C87 1.532(6) . ?
C1 C2 1.363(6) . ?
C1 C5 1.485(6) . ?
C66 H66 1.0000 . ?
C66 C71 1.522(6) . ?
C66 C67 1.541(6) . ?
C19 H19 1.0000 . ?
C19 C24 1.520(6) . ?
C19 C20 1.526(6) . ?
C71 H71A 0.9900 . ?
C71 H71B 0.9900 . ?
C71 C70 1.525(6) . ?
C48 C52 1.482(6) . ?
C48 C49 1.380(6) . ?
C58 H58A 0.9900 . ?
C58 H58B 0.9900 . ?
C58 C57 1.532(6) . ?
C52 H52A 0.9900 . ?
C52 H52B 0.9900 . ?
C18 H18A 0.9900 . ?
C18 H18B 0.9900 . ?
C60 H60A 0.9900 . ?
C60 H60B 0.9900 . ?
C60 C59 1.532(6) . ?
C60 C61 1.532(7) . ?
C65 H65A 0.9900 . ?
C65 H65B 0.9900 . ?
C73 H73A 0.9900 . ?
C73 H73B 0.9900 . ?
C73 C72 1.522(6) . ?
C73 C74 1.543(6) . ?
C59 H59 1.0000 . ?
C59 C64 1.534(6) . ?
C72 H72 1.0000 . ?
C72 C77 1.509(6) . ?
C12 H12 1.0000 . ?
C12 C13 1.520(6) . ?
C12 C17 1.530(6) . ?
C70 H70A 0.9900 . ?
C70 H70B 0.9900 . ?
C70 C69 1.524(7) . ?
C57 H57A 0.9900 . ?
C57 H57B 0.9900 . ?
C57 C56 1.510(6) . ?
C81 H81 1.0000 . ?
C81 C88 1.537(6) . ?
C81 C82 1.530(7) . ?
C86 H86A 0.9900 . ?
C86 H86B 0.9900 . ?
C86 C85 1.533(6) . ?
C56 H56A 0.9900 . ?
C56 H56B 0.9900 . ?
C56 C55 1.509(6) . ?
C29 H29A 0.9900 . ?
C29 H29B 0.9900 . ?
C29 C28 1.528(7) . ?
C3 H3 0.9500 . ?
C3 C2 1.434(6) . ?
C24 H24A 0.9900 . ?
C24 H24B 0.9900 . ?
C24 C23 1.542(6) . ?
C32 C33 1.537(6) . ?
C32 C39 1.537(6) . ?
C2 H2 0.9500 . ?
C42 C43 1.560(8) . ?
C42 C44 1.493(8) . ?
C42 C45 1.490(9) . ?
C6 H6 1.0000 . ?
C6 C7 1.534(6) . ?
C6 C11 1.536(6) . ?
C50 H50 0.9500 . ?
C50 C49 1.426(6) . ?
C89 C90A 1.470(12) . ?
C89 C92A 1.519(11) . ?
C89 C91A 1.573(10) . ?
C89 C91B 1.469(15) . ?
C89 C92B 1.526(17) . ?
C89 C90B 1.691(17) . ?
C5 H5A 0.9900 . ?
C5 H5B 0.9900 . ?
C54 H54A 0.9900 . ?
C54 H54B 0.9900 . ?
C54 C55 1.511(6) . ?
C85 H85 1.0000 . ?
C85 C88 1.522(6) . ?
C85 C84 1.520(8) . ?
C28 H28A 0.9900 . ?
C28 H28B 0.9900 . ?
C28 C27 1.513(7) . ?
C83 H83 1.0000 . ?
C83 C87 1.534(6) . ?
C83 C84 1.547(7) . ?
C83 C82 1.537(6) . ?
C55 H55A 0.9900 . ?
C55 H55B 0.9900 . ?
C14 H14A 0.9900 . ?
C14 H14B 0.9900 . ?
C14 C13 1.527(6) . ?
C14 C15 1.519(7) . ?
C69 H69A 0.9900 . ?
C69 H69B 0.9900 . ?
C69 C68 1.512(7) . ?
C20 H20A 0.9900 . ?
C20 H20B 0.9900 . ?
C20 C21 1.538(7) . ?
C77 H77A 0.9900 . ?
C77 H77B 0.9900 . ?
C77 C76 1.536(7) . ?
C74 H74A 0.9900 . ?
C74 H74B 0.9900 . ?
C74 C75 1.506(7) . ?
C64 H64A 0.9900 . ?
C64 H64B 0.9900 . ?
C64 C63 1.513(7) . ?
C13 H13A 0.9900 . ?
C13 H13B 0.9900 . ?
C67 H67A 0.9900 . ?
C67 H67B 0.9900 . ?
C67 C68 1.531(7) . ?
C21 H21A 0.9900 . ?
C21 H21B 0.9900 . ?
C21 C22 1.512(7) . ?
C15 H15A 0.9900 . ?
C15 H15B 0.9900 . ?
C15 C16 1.513(7) . ?
C7 H7A 0.9900 . ?
C7 H7B 0.9900 . ?
C7 C8 1.523(7) . ?
C38 H38 1.0000 . ?
C38 C39 1.535(6) . ?
C38 C41 1.555(7) . ?
C38 C37 1.537(7) . ?
C87 H87A 0.9900 . ?
C87 H87B 0.9900 . ?
C76 H76A 0.9900 . ?
C76 H76B 0.9900 . ?
C76 C75 1.523(7) . ?
C34 H34 1.0000 . ?
C34 C33 1.524(7) . ?
C34 C41 1.523(8) . ?
C34 C35 1.514(7) . ?
C88 H88A 0.9900 . ?
C88 H88B 0.9900 . ?
C26 H26A 0.9900 . ?
C26 H26B 0.9900 . ?
C26 C27 1.529(7) . ?
C68 H68A 0.9900 . ?
C68 H68B 0.9900 . ?
C11 H11A 0.9900 . ?
C11 H11B 0.9900 . ?
C11 C10 1.518(7) . ?
C36 H36 1.0000 . ?
C36 C37 1.536(7) . ?
C36 C35 1.541(7) . ?
C23 H23A 0.9900 . ?
C23 H23B 0.9900 . ?
C23 C22 1.514(7) . ?
C17 H17A 0.9900 . ?
C17 H17B 0.9900 . ?
C17 C16 1.506(7) . ?
C49 H49 0.9500 . ?
C33 H33A 0.9900 . ?
C33 H33B 0.9900 . ?
C75 H75A 0.9900 . ?
C75 H75B 0.9900 . ?
C39 H39A 0.9900 . ?
C39 H39B 0.9900 . ?
C84 H84A 0.9900 . ?
C84 H84B 0.9900 . ?
C82 H82A 0.9900 . ?
C82 H82B 0.9900 . ?
C16 H16A 0.9900 . ?
C16 H16B 0.9900 . ?
C22 H22A 0.9900 . ?
C22 H22B 0.9900 . ?
C27 H27A 0.9900 . ?
C27 H27B 0.9900 . ?
C41 H41A 0.9900 . ?
C41 H41B 0.9900 . ?
C37 H37A 0.9900 . ?
C37 H37B 0.9900 . ?
C61 H61A 0.9900 . ?
C61 H61B 0.9900 . ?
C61 C62 1.522(8) . ?
C35 H35A 0.9900 . ?
C35 H35B 0.9900 . ?
C8 H8A 0.9900 . ?
C8 H8B 0.9900 . ?
C8 C9 1.521(7) . ?
C9 H9A 0.9900 . ?
C9 H9B 0.9900 . ?
C9 C10 1.522(7) . ?
C63 H63A 0.9900 . ?
C63 H63B 0.9900 . ?
C63 C62 1.519(8) . ?
C47 H47A 0.9800 . ?
C47 H47B 0.9800 . ?
C47 H47C 0.9800 . ?
C47 C43 1.499(7) . ?
C62 H62A 0.9900 . ?
C62 H62B 0.9900 . ?
C43 C46 1.554(9) . ?
C10 H10A 0.9900 . ?
C10 H10B 0.9900 . ?
C44 H44A 0.9800 . ?
C44 H44B 0.9800 . ?
C44 H44C 0.9800 . ?
C45 H45A 0.9800 . ?
C45 H45B 0.9800 . ?
C45 H45C 0.9800 . ?
C90A C94A 1.529(12) . ?
C90A C93A 1.573(15) . ?
C46 H46A 0.9800 . ?
C46 H46B 0.9800 . ?
C46 H46C 0.9800 . ?
C94A H94A 0.9800 . ?
C94A H94B 0.9800 . ?
C94A H94C 0.9800 . ?
C99 H99 0.9500 . ?
C99 C98 1.474(13) . ?
C99 C100 1.430(13) . ?
C92A H92A 0.9800 . ?
C92A H92B 0.9800 . ?
C92A H92C 0.9800 . ?
C97 H97A 0.9900 . ?
C97 H97B 0.9900 . ?
C97 C96 1.413(13) . ?
C97 C98 1.459(13) . ?
C91A H91A 0.9800 . ?
C91A H91B 0.9800 . ?
C91A H91C 0.9800 . ?
C96 H96A 0.9900 . ?
C96 H96B 0.9900 . ?
C96 C95 1.517(15) . ?
C95 H95A 0.9800 . ?
C95 H95B 0.9800 . ?
C95 H95C 0.9800 . ?
C98 H98 0.9500 . ?
C101 H10C 0.9800 . ?
C101 H10D 0.9800 . ?
C101 H10E 0.9800 . ?
C101 C100 1.453(13) . ?
C100 H10F 0.9900 . ?
C100 H10G 0.9900 . ?
C93A H93A 0.9800 . ?
C93A H93B 0.9800 . ?
C93A H93C 0.9800 . ?
C91B H91D 0.9800 . ?
C91B H91E 0.9800 . ?
C91B H91F 0.9800 . ?
C92B H92D 0.9800 . ?
C92B H92E 0.9800 . ?
C92B H92F 0.9800 . ?
C94B H94D 0.9800 . ?
C94B H94E 0.9800 . ?
C94B H94F 0.9800 . ?
C94B C90B 1.46(2) . ?
C90B C93B 1.59(3) . ?
C93B H93D 0.9800 . ?
C93B H93E 0.9800 . ?
C93B H93F 0.9800 . ?

loop_
_geom_torsion_atom_site_label_1
_geom_torsion_atom_site_label_2
_geom_torsion_atom_site_label_3
_geom_torsion_atom_site_label_4
_geom_torsion
_geom_torsion_site_symmetry_1
_geom_torsion_site_symmetry_2
_geom_torsion_site_symmetry_3
_geom_torsion_site_symmetry_4
_geom_torsion_publ_flag
Fe2 P3 C53 C58 -95.0(3) . . . . ?
Fe2 P3 C53 C54 28.6(3) . . . . ?
Fe2 P3 C52 C48 -20.9(3) . . . . ?
Fe2 P3 C59 C60 -167.5(2) . . . . ?
Fe2 P3 C59 C64 -41.4(4) . . . . ?
Fe2 P4 C66 C71 -81.0(3) . . . . ?
Fe2 P4 C66 C67 44.0(4) . . . . ?
Fe2 P4 C65 C51 -0.4(4) . . . . ?
Fe2 P4 C72 C73 -172.5(3) . . . . ?
Fe2 P4 C72 C77 -46.2(4) . . . . ?
Fe2 N3 C51 C65 0.9(6) . . . . ?
Fe2 N3 C51 C50 -178.0(3) . . . . ?
Fe2 N3 C48 C52 -6.0(6) . . . . ?
Fe2 N3 C48 C49 177.9(3) . . . . ?
Fe2 C78 C79 C80 -128.5(4) . . . . ?
Fe2 C78 C79 C86 112.6(4) . . . . ?
Fe2 C78 C79 C87 -7.6(6) . . . . ?
Fe1 P2 C25 C30 -81.1(3) . . . . ?
Fe1 P2 C25 C26 43.7(4) . . . . ?
Fe1 P2 C19 C24 -170.9(3) . . . . ?
Fe1 P2 C19 C20 -44.9(4) . . . . ?
Fe1 P2 C18 C4 0.0(4) . . . . ?
Fe1 P1 C12 C13 -87.1(3) . . . . ?
Fe1 P1 C12 C17 36.5(3) . . . . ?
Fe1 P1 C6 C7 -173.9(3) . . . . ?
Fe1 P1 C6 C11 -48.0(4) . . . . ?
Fe1 P1 C5 C1 -18.5(3) . . . . ?
Fe1 N1 C4 C18 0.7(6) . . . . ?
Fe1 N1 C4 C3 -178.0(3) . . . . ?
Fe1 N1 C1 C2 177.6(3) . . . . ?
Fe1 N1 C1 C5 -5.7(6) . . . . ?
Fe1 C31 C32 C40 -130.0(4) . . . . ?
Fe1 C31 C32 C33 111.4(4) . . . . ?
Fe1 C31 C32 C39 -9.9(6) . . . . ?
P3 C53 C58 C57 173.4(3) . . . . ?
P3 C53 C54 C55 -177.1(3) . . . . ?
P3 C59 C64 C63 173.7(3) . . . . ?
P2 C25 C26 C27 173.7(4) . . . . ?
P2 C19 C24 C23 -178.6(3) . . . . ?
P2 C19 C20 C21 175.2(4) . . . . ?
P4 C66 C71 C70 -174.5(3) . . . . ?
P4 C66 C67 C68 173.6(3) . . . . ?
P4 C72 C77 C76 176.3(4) . . . . ?
P1 C12 C13 C14 175.3(3) . . . . ?
P1 C12 C17 C16 -178.5(3) . . . . ?
P1 C6 C7 C8 -177.3(4) . . . . ?
P1 C6 C11 C10 174.1(3) . . . . ?
N3 C51 C65 P4 -0.2(5) . . . . ?
N3 C51 C50 C49 0.4(5) . . . . ?
N3 C48 C52 P3 18.7(5) . . . . ?
N3 C48 C49 C50 -0.2(5) . . . . ?
O1 C42 C43 O2 28.5(5) . . . . ?
O1 C42 C43 C47 148.0(5) . . . . ?
O1 C42 C43 C46 -86.0(5) . . . . ?
N1 C4 C18 P2 -0.3(5) . . . . ?
N1 C4 C3 C2 0.2(5) . . . . ?
N1 C1 C2 C3 0.7(5) . . . . ?
N1 C1 C5 P1 16.8(5) . . . . ?
O3 C89 C90A O4 25.3(8) . . . . ?
O3 C89 C90A C94A 141.8(7) . . . . ?
O3 C89 C90A C93A -88.3(8) . . . . ?
O3 C89 C90B O4 -18.2(11) . . . . ?
O3 C89 C90B C94B 100.3(14) . . . . ?
O3 C89 C90B C93B -130.4(12) . . . . ?
N4 C78 C79 C80 52.4(5) . . . . ?
N4 C78 C79 C86 -66.5(5) . . . . ?
N4 C78 C79 C87 173.3(4) . . . . ?
N2 C31 C32 C40 51.8(5) . . . . ?
N2 C31 C32 C33 -66.9(5) . . . . ?
N2 C31 C32 C39 171.8(4) . . . . ?
C51 N3 C48 C52 176.6(4) . . . . ?
C51 N3 C48 C49 0.5(5) . . . . ?
C51 C50 C49 C48 -0.1(6) . . . . ?
C4 N1 C1 C2 -0.5(5) . . . . ?
C4 N1 C1 C5 176.2(4) . . . . ?
C4 C3 C2 C1 -0.6(6) . . . . ?
C78 N4 B2 O4 77.6(8) . . . . ?
C78 N4 B2 O3 -106.9(7) . . . . ?
C78 C79 C86 C85 179.7(4) . . . . ?
C78 C79 C87 C83 177.4(3) . . . . ?
C40 C32 C33 C34 59.4(5) . . . . ?
C40 C32 C39 C38 -60.5(5) . . . . ?
C40 C36 C37 C38 59.1(5) . . . . ?
C40 C36 C35 C34 -60.3(6) . . . . ?
C80 C79 C86 C85 58.9(5) . . . . ?
C80 C79 C87 C83 -59.8(4) . . . . ?
C80 C81 C88 C85 -60.3(5) . . . . ?
C80 C81 C82 C83 59.9(5) . . . . ?
C30 C25 C26 C27 -58.3(5) . . . . ?
C30 C29 C28 C27 55.9(6) . . . . ?
C25 P2 C19 C24 49.9(4) . . . . ?
C25 P2 C19 C20 175.9(3) . . . . ?
C25 P2 C18 C4 129.8(3) . . . . ?
C25 C30 C29 C28 -59.1(5) . . . . ?
C25 C26 C27 C28 55.1(6) . . . . ?
C53 P3 C52 C48 96.9(3) . . . . ?
C53 P3 C59 C60 57.1(4) . . . . ?
C53 P3 C59 C64 -176.8(3) . . . . ?
C53 C58 C57 C56 -55.9(5) . . . . ?
C53 C54 C55 C56 55.3(5) . . . . ?
C31 N2 B1 O2 83.4(9) . . . . ?
C31 N2 B1 O1 -101.4(8) . . . . ?
C31 C32 C33 C34 179.7(4) . . . . ?
C31 C32 C39 C38 177.5(3) . . . . ?
C79 C80 C81 C88 60.4(5) . . . . ?
C79 C80 C81 C82 -59.9(5) . . . . ?
C79 C86 C85 C88 -60.6(5) . . . . ?
C79 C86 C85 C84 60.4(5) . . . . ?
C1 N1 C4 C18 178.8(4) . . . . ?
C1 N1 C4 C3 0.2(5) . . . . ?
C66 P4 C65 C51 129.3(3) . . . . ?
C66 P4 C72 C73 46.6(4) . . . . ?
C66 P4 C72 C77 172.9(3) . . . . ?
C66 C71 C70 C69 -59.0(5) . . . . ?
C66 C67 C68 C69 55.1(6) . . . . ?
C19 P2 C25 C30 53.7(4) . . . . ?
C19 P2 C25 C26 178.5(3) . . . . ?
C19 P2 C18 C4 -121.7(3) . . . . ?
C19 C24 C23 C22 -56.8(5) . . . . ?
C19 C20 C21 C22 55.3(6) . . . . ?
C71 C66 C67 C68 -58.3(5) . . . . ?
C71 C70 C69 C68 56.2(5) . . . . ?
C48 N3 C51 C65 178.3(4) . . . . ?
C48 N3 C51 C50 -0.6(5) . . . . ?
C58 C53 C54 C55 -51.7(5) . . . . ?
C58 C57 C56 C55 57.7(5) . . . . ?
C52 P3 C53 C58 155.5(3) . . . . ?
C52 P3 C53 C54 -80.9(3) . . . . ?
C52 P3 C59 C60 -49.7(4) . . . . ?
C52 P3 C59 C64 76.5(3) . . . . ?
C52 C48 C49 C50 -175.6(5) . . . . ?
C18 P2 C25 C30 163.1(3) . . . . ?
C18 P2 C25 C26 -72.1(3) . . . . ?
C18 P2 C19 C24 -57.4(4) . . . . ?
C18 P2 C19 C20 68.6(4) . . . . ?
C18 C4 C3 C2 -178.1(5) . . . . ?
C60 C59 C64 C63 -58.0(5) . . . . ?
C60 C61 C62 C63 53.8(6) . . . . ?
C65 P4 C66 C71 163.9(3) . . . . ?
C65 P4 C66 C67 -71.1(3) . . . . ?
C65 P4 C72 C73 -59.4(4) . . . . ?
C65 P4 C72 C77 66.9(4) . . . . ?
C65 C51 C50 C49 -178.2(5) . . . . ?
C73 C72 C77 C76 -54.8(6) . . . . ?
C73 C74 C75 C76 56.5(6) . . . . ?
C59 P3 C53 C58 47.4(3) . . . . ?
C59 P3 C53 C54 171.0(3) . . . . ?
C59 P3 C52 C48 -154.8(3) . . . . ?
C59 C60 C61 C62 -55.5(6) . . . . ?
C59 C64 C63 C62 57.1(5) . . . . ?
C72 P4 C66 C71 55.9(3) . . . . ?
C72 P4 C66 C67 -179.1(3) . . . . ?
C72 P4 C65 C51 -122.4(3) . . . . ?
C72 C73 C74 C75 -56.3(5) . . . . ?
C72 C77 C76 C75 54.4(6) . . . . ?
C12 P1 C6 C7 50.3(4) . . . . ?
C12 P1 C6 C11 176.2(3) . . . . ?
C12 P1 C5 C1 101.2(3) . . . . ?
C12 C17 C16 C15 55.7(6) . . . . ?
C70 C69 C68 C67 -54.0(6) . . . . ?
C57 C56 C55 C54 -57.4(5) . . . . ?
C81 C80 C79 C78 -177.9(3) . . . . ?
C81 C80 C79 C86 -59.2(5) . . . . ?
C81 C80 C79 C87 58.9(4) . . . . ?
C86 C79 C87 C83 57.8(4) . . . . ?
C86 C85 C88 C81 60.6(5) . . . . ?
C86 C85 C84 C83 -60.4(5) . . . . ?
C29 C30 C25 P2 -175.1(3) . . . . ?
C29 C30 C25 C26 60.0(5) . . . . ?
C29 C28 C27 C26 -54.1(6) . . . . ?
C3 C4 C18 P2 177.9(4) . . . . ?
C24 C19 C20 C21 -55.9(6) . . . . ?
C24 C23 C22 C21 57.0(6) . . . . ?
C32 C40 C36 C37 -60.1(5) . . . . ?
C32 C40 C36 C35 59.5(5) . . . . ?
C2 C1 C5 P1 -167.4(5) . . . . ?
C42 O1 B1 O2 9.0(6) . . . . ?
C42 O1 B1 N2 -166.7(5) . . . . ?
C6 P1 C12 C13 53.0(4) . . . . ?
C6 P1 C12 C17 176.5(3) . . . . ?
C6 P1 C5 C1 -149.1(3) . . . . ?
C6 C7 C8 C9 -55.9(6) . . . . ?
C6 C11 C10 C9 57.6(5) . . . . ?
C50 C51 C65 P4 178.4(4) . . . . ?
C89 O3 B2 O4 5.6(6) . . . . ?
C89 O3 B2 N4 -170.4(4) . . . . ?
C5 P1 C12 C13 162.6(3) . . . . ?
C5 P1 C12 C17 -73.8(3) . . . . ?
C5 P1 C6 C7 -56.8(4) . . . . ?
C5 P1 C6 C11 69.1(3) . . . . ?
C5 C1 C2 C3 -175.4(5) . . . . ?
C54 C53 C58 C57 51.5(5) . . . . ?
C14 C15 C16 C17 -56.2(6) . . . . ?
C20 C19 C24 C23 56.5(5) . . . . ?
C20 C21 C22 C23 -56.2(6) . . . . ?
C77 C76 C75 C74 -55.1(6) . . . . ?
C74 C73 C72 P4 -179.6(3) . . . . ?
C74 C73 C72 C77 55.0(5) . . . . ?
C64 C63 C62 C61 -55.1(6) . . . . ?
C13 C12 C17 C16 -53.5(5) . . . . ?
C13 C14 C15 C16 55.2(6) . . . . ?
C67 C66 C71 C70 60.0(5) . . . . ?
C15 C14 C13 C12 -54.4(6) . . . . ?
C7 C6 C11 C10 -57.3(5) . . . . ?
C7 C8 C9 C10 55.3(6) . . . . ?
C87 C79 C86 C85 -58.4(5) . . . . ?
C87 C83 C84 C85 58.4(5) . . . . ?
C87 C83 C82 C81 -59.1(5) . . . . ?
C88 C81 C82 C83 -60.3(5) . . . . ?
C88 C85 C84 C83 60.5(5) . . . . ?
C11 C6 C7 C8 56.3(5) . . . . ?
C36 C40 C32 C31 -177.4(4) . . . . ?
C36 C40 C32 C33 -58.6(5) . . . . ?
C36 C40 C32 C39 60.1(5) . . . . ?
C17 C12 C13 C14 52.9(5) . . . . ?
C49 C48 C52 P3 -166.2(5) . . . . ?
C33 C32 C39 C38 57.1(5) . . . . ?
C33 C34 C41 C38 -60.1(5) . . . . ?
C33 C34 C35 C36 60.9(6) . . . . ?
C39 C32 C33 C34 -57.9(5) . . . . ?
C39 C38 C41 C34 58.6(5) . . . . ?
C39 C38 C37 C36 -58.4(5) . . . . ?
C84 C85 C88 C81 -60.2(5) . . . . ?
C84 C83 C87 C79 -57.6(5) . . . . ?
C84 C83 C82 C81 59.0(5) . . . . ?
C82 C81 C88 C85 60.0(5) . . . . ?
C82 C83 C87 C79 60.1(5) . . . . ?
C82 C83 C84 C85 -59.1(5) . . . . ?
C41 C38 C39 C32 -57.2(5) . . . . ?
C41 C38 C37 C36 59.8(5) . . . . ?
C41 C34 C33 C32 59.8(5) . . . . ?
C41 C34 C35 C36 -59.9(6) . . . . ?
C37 C38 C39 C32 60.1(5) . . . . ?
C37 C38 C41 C34 -59.2(5) . . . . ?
C37 C36 C35 C34 59.5(5) . . . . ?
B2 O4 C90A C89 -22.3(8) . . . . ?
B2 O4 C90A C94A -145.6(8) . . . . ?
B2 O4 C90A C93A 99.3(7) . . . . ?
B2 O4 C90B C89 22.5(12) . . . . ?
B2 O4 C90B C94B -99.2(15) . . . . ?
B2 O4 C90B C93B 138.3(12) . . . . ?
B2 O3 C89 C90A -19.4(7) . . . . ?
B2 O3 C89 C92A 103.3(6) . . . . ?
B2 O3 C89 C91A -145.9(6) . . . . ?
B2 O3 C89 C91B -103.5(9) . . . . ?
B2 O3 C89 C92B 136.0(10) . . . . ?
B2 O3 C89 C90B 8.3(8) . . . . ?
B2 N4 C78 Fe2 -174.9(6) . . . . ?
B2 N4 C78 C79 4.5(9) . . . . ?
C61 C60 C59 P3 -175.2(3) . . . . ?
C61 C60 C59 C64 57.4(5) . . . . ?
C35 C34 C33 C32 -61.4(5) . . . . ?
C35 C34 C41 C38 60.3(5) . . . . ?
C35 C36 C37 C38 -60.6(5) . . . . ?
C8 C9 C10 C11 -56.0(6) . . . . ?
B1 O2 C43 C42 -24.3(6) . . . . ?
B1 O2 C43 C47 -148.7(5) . . . . ?
B1 O2 C43 C46 93.9(5) . . . . ?
B1 O1 C42 C43 -23.2(5) . . . . ?
B1 O1 C42 C44 -144.6(6) . . . . ?
B1 O1 C42 C45 96.2(6) . . . . ?
B1 N2 C31 Fe1 -175.7(6) . . . . ?
B1 N2 C31 C32 3.1(9) . . . . ?
C43 O2 B1 O1 10.8(6) . . . . ?
C43 O2 B1 N2 -173.6(5) . . . . ?
C44 C42 C43 O2 145.8(5) . . . . ?
C44 C42 C43 C47 -94.8(7) . . . . ?
C44 C42 C43 C46 31.2(6) . . . . ?
C45 C42 C43 O2 -84.4(6) . . . . ?
C45 C42 C43 C47 35.1(7) . . . . ?
C45 C42 C43 C46 161.1(5) . . . . ?
C90A O4 B2 O3 10.6(7) . . . . ?
C90A O4 B2 N4 -173.5(6) . . . . ?
C92A C89 C90A O4 -85.8(9) . . . . ?
C92A C89 C90A C94A 30.7(11) . . . . ?
C92A C89 C90A C93A 160.5(8) . . . . ?
C91A C89 C90A O4 145.4(6) . . . . ?
C91A C89 C90A C94A -98.1(10) . . . . ?
C91A C89 C90A C93A 31.7(10) . . . . ?
C96 C97 C98 C99 173.1(11) . . . . ?
C98 C99 C100 C101 173.0(12) . . . . ?
C98 C97 C96 C95 -171.3(11) . . . . ?
C100 C99 C98 C97 -176.8(13) . . . . ?
C91B C89 C90B O4 86.1(12) . . . . ?
C91B C89 C90B C94B -155.4(14) . . . . ?
C91B C89 C90B C93B -26.1(16) . . . . ?
C92B C89 C90B O4 -147.6(10) . . . . ?
C92B C89 C90B C94B -29.1(18) . . . . ?
C92B C89 C90B C93B 100.2(15) . . . . ?
C90B O4 B2 O3 -20.4(10) . . . . ?
C90B O4 B2 N4 155.6(9) . . . . ?

loop_
_exptl_oxdiff_crystal_face_indexfrac_h
_exptl_oxdiff_crystal_face_indexfrac_k
_exptl_oxdiff_crystal_face_indexfrac_l
_exptl_oxdiff_crystal_face_x
_exptl_oxdiff_crystal_face_y
_exptl_oxdiff_crystal_face_z
6.7271 -6.3259 -7.5669 0.0610 0.2438 0.9679
-1.7590 -16.2963 10.4441 0.2251 0.9387 -0.2611
0.3548 17.2774 -8.7045 -0.2333 -0.9706 0.0589
4.0400 5.7971 15.1866 0.9371 -0.2260 0.2659
-6.0279 3.7294 14.7274 0.2699 -0.0628 -0.9609
-4.7747 -5.2883 -13.2277 -0.8969 0.2166 -0.3855
4.5547 -5.2552 -18.4891 -0.5323 0.1262 0.8371

loop_
_smtbx_masks_void_nr
_smtbx_masks_void_average_x
_smtbx_masks_void_average_y
_smtbx_masks_void_average_z
_smtbx_masks_void_volume
_smtbx_masks_void_count_electrons
_smtbx_masks_void_content
1 -0.452 0.244 0.063 526.5 93.6 '1.5 C7H16'
2 -0.070 0.256 0.563 526.5 93.8 '1.5 C7H16'
3 -0.403 0.744 0.437 526.5 91.1 '1.5 C7H16'
4 -0.645 0.756 0.937 526.5 91.3 '1.5 C7H16'
